data_4305612
loop_
_publ_author_name
'Qichun Zhang'
'Xianhui Bu'
'Zhien Lin'
'Tao Wu'
'Pingyun Feng'

_publ_section_title
;
Organization of Tetrahedral Chalcogenide Clusters Using a Tetrahedral
Quadridentate Linker
;
_journal_name_full 'Inorganic Chemistry'
_journal_page_first 9724
_journal_page_last 9726
_journal_paper_doi 10.1021/ic800588q
_journal_volume 47
_journal_year 2008
_chemical_formula_sum 'C193 H164 Cd16 N4 O4 S30'
_chemical_formula_weight 5363.48
_chemical_name_systematic
; 
 ? 
;
_space_group_IT_number 2
_symmetry_cell_setting triclinic
_symmetry_space_group_name_Hall '-P 1'
_symmetry_space_group_name_H-M 'P -1'
_atom_sites_solution_primary direct
_atom_sites_solution_secondary difmap
_audit_creation_method SHELXL-97
_cell_angle_alpha 81.5090(10)
_cell_angle_beta 76.6240(10)
_cell_angle_gamma 89.4980(10)
_cell_formula_units_Z 4
_cell_length_a 24.7767(4)
_cell_length_b 29.0550(5)
_cell_length_c 29.9908(6)
_cell_measurement_temperature 150(2)
_cell_volume 20766.8(7)
_computing_cell_refinement 'Siemens SMART & SAINT'
_computing_data_collection 'Siemens SMART'
_computing_data_reduction 'Siemens XPERP'
_computing_molecular_graphics 'Bruker SHELXTL'
_computing_publication_material 'Bruker SHELXTL'
_computing_structure_refinement 'SHELXL-97 (Sheldrick, 1997)'
_computing_structure_solution 'SHELXS-97 (Sheldrick, 1990)'
_diffrn_ambient_temperature 150(2)
_diffrn_measured_fraction_theta_full 0.999
_diffrn_measured_fraction_theta_max 0.999
_diffrn_measurement_device_type 'APEX II CCD detector'
_diffrn_measurement_method 'phi and omega scans'
_diffrn_radiation_monochromator graphite
_diffrn_radiation_source 'fine-focus sealed tube'
_diffrn_radiation_type MoK\a
_diffrn_radiation_wavelength 0.71073
_diffrn_reflns_av_R_equivalents 0.0477
_diffrn_reflns_av_sigmaI/netI 0.0427
_diffrn_reflns_limit_h_max 23
_diffrn_reflns_limit_h_min -23
_diffrn_reflns_limit_k_max 27
_diffrn_reflns_limit_k_min -27
_diffrn_reflns_limit_l_max 28
_diffrn_reflns_limit_l_min -28
_diffrn_reflns_number 168118
_diffrn_reflns_theta_full 20.00
_diffrn_reflns_theta_max 20.00
_diffrn_reflns_theta_min 0.85
_diffrn_standards_decay_% 0
_diffrn_standards_interval_count 0
_diffrn_standards_interval_time .
_diffrn_standards_number 0
_exptl_absorpt_coefficient_mu 1.953
_exptl_absorpt_correction_type empirical
_exptl_absorpt_process_details 'SADABS(Sheldrick, 1996)'
_exptl_crystal_colour colorless
_exptl_crystal_density_diffrn 1.715
_exptl_crystal_density_method 'not measured'
_exptl_crystal_description block
_exptl_crystal_F_000 10520
_exptl_crystal_size_max 0.16
_exptl_crystal_size_mid 0.12
_exptl_crystal_size_min 0.08
_refine_diff_density_max 1.998
_refine_diff_density_min -1.206
_refine_diff_density_rms 0.147
_refine_ls_extinction_method none
_refine_ls_goodness_of_fit_ref 1.145
_refine_ls_matrix_type full
_refine_ls_number_parameters 1771
_refine_ls_number_reflns 38695
_refine_ls_number_restraints 0
_refine_ls_restrained_S_all 1.145
_refine_ls_R_factor_all 0.0753
_refine_ls_R_factor_gt 0.0563
_refine_ls_shift/su_max 7.469
_refine_ls_shift/su_mean 0.068
_refine_ls_structure_factor_coef Fsqd
_refine_ls_weighting_details 'calc w=1/[\s^2^(Fo^2^)+(0.0661P)^2^+182.0280P] where P=(Fo^2^+2Fc^2^)/3'
_refine_ls_weighting_scheme calc
_refine_ls_wR_factor_gt 0.1452
_refine_ls_wR_factor_ref 0.1558
_reflns_number_gt 29149
_reflns_number_total 38695
_reflns_threshold_expression >2sigma(I)
_cod_data_source_file ic800588q_si_002_1.cif
_cod_data_source_block MOF-9
_cod_original_cell_volume 20766.9(6)
_cod_database_code 4305612

loop_
_symmetry_equiv_pos_as_xyz
'x, y, z'
'-x, -y, -z'

loop_
_atom_site_label
_atom_site_type_symbol
_atom_site_fract_x
_atom_site_fract_y
_atom_site_fract_z
_atom_site_U_iso_or_equiv
_atom_site_adp_type
_atom_site_occupancy
_atom_site_symmetry_multiplicity
_atom_site_calc_flag
_atom_site_refinement_flags
_atom_site_disorder_assembly
_atom_site_disorder_group
Cd8 Cd 1.97777(4) 0.77913(3) -1.91370(3) 0.0293(2) Uani 1 1 d . . .
Cd11 Cd 1.92976(4) 0.67113(3) -1.80567(3) 0.0332(3) Uani 1 1 d . . .
Cd12 Cd 1.98155(4) 0.54601(4) -1.84259(4) 0.0419(3) Uani 1 1 d . . .
Cd13 Cd 1.82898(4) 0.73078(3) -1.88011(3) 0.0327(3) Uani 1 1 d . . .
Cd14 Cd 2.04725(4) 0.71590(3) -2.02079(3) 0.0313(2) Uani 1 1 d . . .
Cd15 Cd 2.07523(4) 0.66791(3) -1.90161(3) 0.0308(2) Uani 1 1 d . . .
Cd16 Cd 2.06029(4) 0.76521(3) -1.80852(3) 0.0343(3) Uani 1 1 d . . .
Cd17 Cd 1.92539(4) 0.64362(3) -1.93223(3) 0.0312(2) Uani 1 1 d . . .
Cd21 Cd 1.41686(5) 0.72035(4) -2.16934(5) 0.0691(4) Uani 1 1 d . . .
Cd22 Cd 1.43074(4) 0.78663(4) -1.96975(3) 0.0364(3) Uani 1 1 d . . .
Cd23 Cd 1.50868(4) 0.94390(3) -2.16157(3) 0.0353(3) Uani 1 1 d . . .
Cd24 Cd 1.40881(4) 0.83171(4) -2.09343(3) 0.0391(3) Uani 1 1 d . . .
Cd25 Cd 1.65090(4) 0.75761(3) -2.10888(3) 0.0329(3) Uani 1 1 d . . .
Cd26 Cd 1.55301(4) 0.80667(4) -2.18886(3) 0.0369(3) Uani 1 1 d . . .
Cd27 Cd 1.49857(4) 0.71687(3) -2.06617(3) 0.0363(3) Uani 1 1 d . . .
Cd28 Cd 1.55566(4) 0.85456(3) -2.06505(3) 0.0297(2) Uani 1 1 d . . .
Cd31 Cd 1.67848(4) 1.07861(3) -2.49456(3) 0.0308(2) Uani 1 1 d . . .
Cd32 Cd 1.68954(4) 0.95167(3) -2.51214(3) 0.0267(2) Uani 1 1 d . . .
Cd33 Cd 1.68462(4) 0.92318(3) -2.64119(3) 0.0312(2) Uani 1 1 d . . .
Cd34 Cd 1.83449(4) 0.94963(3) -2.60954(3) 0.0262(2) Uani 1 1 d . . .
Cd35 Cd 1.72596(4) 1.05542(3) -2.62209(3) 0.0281(2) Uani 1 1 d . . .
Cd36 Cd 1.89850(4) 1.07581(3) -2.65574(3) 0.0308(2) Uani 1 1 d . . .
Cd37 Cd 1.82473(4) 1.04185(3) -2.52132(3) 0.0254(2) Uani 1 1 d . . .
Cd38 Cd 1.82340(4) 0.90877(3) -2.47640(3) 0.0287(2) Uani 1 1 d . . .
Cd40 Cd 1.80486(4) 0.55475(3) -1.49982(3) 0.0299(2) Uani 1 1 d . . .
Cd41 Cd 1.66355(4) 0.55388(3) -1.39192(3) 0.0310(2) Uani 1 1 d . . .
Cd42 Cd 1.82485(4) 0.41671(3) -1.51051(3) 0.0312(2) Uani 1 1 d . . .
Cd43 Cd 1.66707(4) 0.58954(3) -1.52907(3) 0.0301(2) Uani 1 1 d . . .
Cd44 Cd 1.67478(4) 0.45681(3) -1.47999(3) 0.0283(2) Uani 1 1 d . . .
Cd45 Cd 1.81425(4) 0.57959(3) -1.36396(3) 0.0331(3) Uani 1 1 d . . .
Cd46 Cd 1.76906(4) 0.44754(3) -1.38513(3) 0.0304(2) Uani 1 1 d . . .
Cd47 Cd 1.59308(5) 0.42562(4) -1.34444(4) 0.0478(3) Uani 1 1 d . . .
S101 S 1.82844(13) 0.66817(12) -1.81126(11) 0.0354(9) Uani 1 1 d . . .
S102 S 1.95895(14) 0.59312(13) -1.77375(12) 0.0449(10) Uani 1 1 d . . .
S103 S 2.06617(13) 0.58247(12) -1.90559(12) 0.0367(9) Uani 1 1 d . . .
S104 S 1.85157(13) 0.69858(12) -1.95509(12) 0.0355(9) Uani 1 1 d . . .
S105 S 1.89798(14) 0.56850(12) -1.87898(13) 0.0398(9) Uani 1 1 d . . .
S106 S 2.12415(13) 0.71560(12) -1.97918(11) 0.0340(9) Uani 1 1 d . . .
S107 S 1.88164(14) 0.80272(12) -1.87269(13) 0.0403(9) Uani 1 1 d . . .
S108 S 1.99657(13) 0.63724(11) -2.00591(11) 0.0320(8) Uani 1 1 d . . .
S109 S 1.95903(14) 0.73736(12) -1.77105(12) 0.0382(9) Uani 1 1 d . . .
S110 S 2.10430(13) 0.68918(12) -1.83224(11) 0.0343(9) Uani 1 1 d . . .
S111 S 1.98587(13) 0.78467(11) -2.00095(11) 0.0329(8) Uani 1 1 d . . .
S112 S 1.97537(12) 0.69245(11) -1.89084(11) 0.0268(8) Uani 1 1 d . . .
S113 S 1.9990(2) 0.46449(16) -1.8163(2) 0.0946(19) Uani 1 1 d . . .
S114 S 2.05683(13) 0.81225(12) -1.88821(11) 0.0334(8) Uani 1 1 d . . .
S115 S 2.09600(16) 0.80300(14) -1.75282(13) 0.0487(10) Uani 1 1 d . . .
S201 S 1.48934(16) 0.67540(13) -2.13224(13) 0.0461(10) Uani 1 1 d . . .
S202 S 1.59206(14) 0.70145(12) -2.04425(12) 0.0366(9) Uani 1 1 d . . .
S203 S 1.41063(13) 0.90724(12) -2.14661(12) 0.0368(9) Uani 1 1 d . . .
S204 S 1.38690(13) 0.85271(13) -2.01032(12) 0.0420(9) Uani 1 1 d . . .
S205 S 1.53385(13) 0.80732(12) -1.98408(11) 0.0323(8) Uani 1 1 d . . .
S206 S 1.49856(15) 1.01499(13) -2.21339(13) 0.0447(10) Uani 1 1 d . . .
S207 S 1.42082(14) 0.70731(13) -1.99269(13) 0.0456(10) Uani 1 1 d . . .
S208 S 1.65898(13) 0.83994(11) -2.09257(11) 0.0309(8) Uani 1 1 d . . .
S209 S 1.58655(13) 0.88882(12) -2.19003(11) 0.0366(9) Uani 1 1 d . . .
S210 S 1.52367(13) 0.93698(12) -2.07653(11) 0.0313(8) Uani 1 1 d . . .
S211 S 1.50616(13) 0.80122(11) -2.10289(11) 0.0303(8) Uani 1 1 d . . .
S213 S 1.36040(16) 0.75881(15) -2.10133(18) 0.0694(14) Uani 1 1 d . . .
S214 S 1.62987(14) 0.74782(13) -2.18585(12) 0.0413(9) Uani 1 1 d . . .
S215 S 1.62772(17) 0.87256(14) -2.67224(14) 0.0563(11) Uani 1 1 d . . .
S216 S 1.48653(18) 0.77848(14) -2.23048(14) 0.0573(11) Uani 1 1 d . . .
S217 S 1.3596(5) 0.6878(3) -2.2146(4) 0.236(6) Uani 1 1 d . . .
S301 S 1.77181(13) 0.88591(11) -2.61973(11) 0.0302(8) Uani 1 1 d . . .
S302 S 1.89536(13) 0.92241(11) -2.55318(11) 0.0282(8) Uani 1 1 d . . .
S303 S 1.80810(12) 0.98519(11) -2.44553(11) 0.0262(8) Uani 1 1 d . . .
S304 S 1.63917(13) 1.07819(12) -2.56482(12) 0.0365(9) Uani 1 1 d . . .
S305 S 1.77411(13) 1.11552(11) -2.50341(11) 0.0307(8) Uani 1 1 d . . .
S306 S 1.62504(13) 0.94308(11) -2.56372(11) 0.0303(8) Uani 1 1 d . . .
S307 S 1.91923(12) 1.05749(11) -2.57373(11) 0.0282(8) Uani 1 1 d . . .
S308 S 1.73186(12) 0.87588(11) -2.48532(11) 0.0277(8) Uani 1 1 d . . .
S309 S 1.88244(13) 1.00000(11) -2.68397(11) 0.0310(8) Uani 1 1 d . . .
S310 S 1.66512(12) 0.99870(11) -2.44564(11) 0.0282(8) Uani 1 1 d . . .
S311 S 1.97644(14) 1.12834(12) -2.69766(12) 0.0395(9) Uani 1 1 d . . .
S312 S 1.76820(12) 1.00160(10) -2.56495(10) 0.0225(7) Uani 1 1 d . . .
S313 S 1.80248(13) 1.11594(11) -2.63729(12) 0.0326(8) Uani 1 1 d . . .
S314 S 1.69340(14) 1.01066(11) -2.67650(12) 0.0357(9) Uani 1 1 d . . .
S401 S 1.53507(18) 0.36869(13) -1.28437(14) 0.0601(12) Uani 1 1 d . . .
S402 S 1.76877(13) 0.61713(11) -1.55311(12) 0.0346(9) Uani 1 1 d . . .
S403 S 1.72722(13) 0.38412(11) -1.50031(11) 0.0317(8) Uani 1 1 d . . .
S404 S 1.57968(15) 0.43942(12) -1.42856(13) 0.0437(10) Uani 1 1 d . . .
S405 S 1.68597(13) 0.51144(11) -1.55655(11) 0.0297(8) Uani 1 1 d . . .
S406 S 1.85183(13) 0.41118(12) -1.43362(12) 0.0342(9) Uani 1 1 d . . .
S407 S 1.86551(13) 0.56710(12) -1.44671(12) 0.0335(8) Uani 1 1 d . . .
S408 S 1.83852(13) 0.49712(11) -1.55579(11) 0.0306(8) Uani 1 1 d . . .
S409 S 1.72105(14) 0.61664(12) -1.37473(12) 0.0373(9) Uani 1 1 d . . .
S410 S 1.72960(12) 0.50472(11) -1.44112(11) 0.0257(8) Uani 1 1 d . . .
S411 S 1.77969(13) 0.49742(11) -1.32512(11) 0.0329(8) Uani 1 1 d . . .
S412 S 1.60375(13) 0.58262(11) -1.44926(11) 0.0307(8) Uani 1 1 d . . .
S413 S 1.6874(2) 0.39050(19) -1.3655(2) 0.0166(14) Uani 0.50 1 d P . .
S414 S 1.5812(3) 0.5116(3) -1.3284(2) 0.0449(19) Uani 0.50 1 d P . .
S415 S 1.87569(15) 0.62674(14) -1.33388(14) 0.0515(11) Uani 1 1 d . . .
N11 N 1.7375(4) 0.7475(3) -1.8599(3) 0.031(3) Uani 1 1 d . . .
N12 N 2.0615(4) 0.7208(4) -2.0992(3) 0.033(3) Uiso 1 1 d . . .
N21 N 1.7447(4) 0.7439(4) -2.1314(4) 0.036(3) Uiso 1 1 d . . .
N22 N 1.4105(4) 0.7859(4) -1.8913(4) 0.037(3) Uiso 1 1 d . . .
N31 N 1.8629(4) 0.8561(3) -2.4312(3) 0.028(3) Uani 1 1 d . . .
N32 N 1.6273(4) 1.1263(3) -2.4486(3) 0.032(3) Uiso 1 1 d . . .
N41 N 1.6223(4) 0.6397(3) -1.5721(3) 0.029(3) Uiso 1 1 d . . .
N42 N 1.8767(4) 0.3712(4) -1.5599(4) 0.040(3) Uiso 1 1 d . . .
O11 O 1.5778(3) 0.7553(3) -1.7814(3) 0.034(2) Uiso 1 1 d . . .
O12 O 2.0233(3) 0.7088(3) -2.2248(3) 0.029(2) Uiso 1 1 d . . .
O21 O 1.8981(3) 0.7514(3) -2.2228(3) 0.034(2) Uiso 1 1 d . . .
O22 O 1.4555(3) 0.7982(3) -1.7689(3) 0.031(2) Uiso 1 1 d . . .
O31 O 1.9296(3) 0.7582(3) -2.3456(3) 0.028(2) Uiso 1 1 d . . .
O32 O 1.5576(3) 1.2032(3) -2.3457(3) 0.036(2) Uiso 1 1 d . . .
O41 O 1.5546(3) 0.7408(3) -1.6535(3) 0.031(2) Uiso 1 1 d . . .
O42 O 1.9529(3) 0.2953(3) -1.6624(3) 0.031(2) Uiso 1 1 d . . .
C1 C 1.9716(5) 0.7313(4) -2.2829(4) 0.025(3) Uiso 1 1 d . . .
C2 C 1.5111(5) 0.7718(4) -1.7145(4) 0.030(3) Uiso 1 1 d . . .
C11 C 1.7245(5) 0.7817(5) -1.8344(4) 0.034(3) Uiso 1 1 d . . .
C12 C 1.6713(5) 0.7881(4) -1.8080(4) 0.033(3) Uiso 1 1 d . . .
C13 C 1.6310(5) 0.7564(4) -1.8077(4) 0.030(3) Uiso 1 1 d . . .
C14 C 1.6417(5) 0.7204(5) -1.8354(5) 0.039(4) Uiso 1 1 d . . .
C15 C 1.6967(6) 0.7174(5) -1.8612(5) 0.041(4) Uiso 1 1 d . . .
C16 C 1.5659(5) 0.7895(4) -1.7493(4) 0.034(3) Uiso 1 1 d . . .
C21 C 2.0653(5) 0.6801(5) -2.1169(5) 0.042(4) Uiso 1 1 d . . .
C22 C 2.0538(5) 0.6765(4) -2.1600(4) 0.032(3) Uiso 1 1 d . . .
C23 C 2.0370(5) 0.7163(4) -2.1846(4) 0.027(3) Uiso 1 1 d . . .
C24 C 2.0348(5) 0.7579(4) -2.1679(4) 0.035(3) Uiso 1 1 d . . .
C25 C 2.0468(5) 0.7592(5) -2.1244(5) 0.040(4) Uiso 1 1 d . . .
C26 C 2.0127(5) 0.7489(4) -2.2562(4) 0.026(3) Uiso 1 1 d . . .
C31 C 1.7797(6) 0.7807(5) -2.1376(5) 0.044(4) Uiso 1 1 d . . .
C32 C 1.8325(5) 0.7832(5) -2.1676(5) 0.039(4) Uiso 1 1 d . . .
C33 C 1.8475(5) 0.7457(4) -2.1924(4) 0.031(3) Uiso 1 1 d . . .
C34 C 1.8133(5) 0.7079(4) -2.1859(4) 0.031(3) Uiso 1 1 d . . .
C35 C 1.7607(5) 0.7089(5) -2.1547(4) 0.038(3) Uiso 1 1 d . . .
C36 C 1.9171(5) 0.7138(4) -2.2496(4) 0.027(3) Uiso 1 1 d . . .
C41 C 1.4128(5) 0.8278(4) -1.8766(4) 0.036(3) Uiso 1 1 d . . .
C42 C 1.4265(5) 0.8325(4) -1.8348(4) 0.028(3) Uiso 1 1 d . . .
C43 C 1.4373(5) 0.7907(4) -1.8077(4) 0.030(3) Uiso 1 1 d . . .
C44 C 1.4312(5) 0.7474(4) -1.8207(4) 0.033(3) Uiso 1 1 d . . .
C45 C 1.4196(5) 0.7471(5) -1.8636(5) 0.043(4) Uiso 1 1 d . . .
C46 C 1.4657(5) 0.7573(4) -1.7380(4) 0.029(3) Uiso 1 1 d . . .
C51 C 1.8962(5) 0.8704(4) -2.4055(4) 0.027(3) Uiso 1 1 d . . .
C52 C 1.9201(5) 0.8395(4) -2.3771(4) 0.026(3) Uiso 1 1 d . . .
C53 C 1.9107(5) 0.7920(4) -2.3739(4) 0.024(3) Uiso 1 1 d . . .
C54 C 1.8771(5) 0.7759(4) -2.4008(4) 0.032(3) Uiso 1 1 d . . .
C55 C 1.8550(5) 0.8093(5) -2.4295(4) 0.035(3) Uiso 1 1 d . . .
C56 C 1.9636(5) 0.7736(4) -2.3168(4) 0.027(3) Uiso 1 1 d . . .
C61 C 1.6533(5) 1.1633(5) -2.4406(4) 0.037(3) Uiso 1 1 d . . .
C62 C 1.6307(5) 1.1897(4) -2.4057(4) 0.035(3) Uiso 1 1 d . . .
C63 C 1.5773(5) 1.1761(4) -2.3794(4) 0.028(3) Uiso 1 1 d . . .
C64 C 1.5491(5) 1.1387(4) -2.3874(4) 0.025(3) Uiso 1 1 d . . .
C65 C 1.5756(5) 1.1146(4) -2.4233(4) 0.034(3) Uiso 1 1 d . . .
C66 C 1.5064(5) 1.1871(4) -2.3123(4) 0.030(3) Uiso 1 1 d . . .
C71 C 1.6283(5) 0.6855(5) -1.5706(4) 0.036(3) Uiso 1 1 d . . .
C72 C 1.6048(5) 0.7202(4) -1.5977(4) 0.031(3) Uiso 1 1 d . . .
C73 C 1.5749(5) 0.7066(4) -1.6267(4) 0.024(3) Uiso 1 1 d . . .
C74 C 1.5662(5) 0.6587(4) -1.6280(4) 0.034(3) Uiso 1 1 d . . .
C75 C 1.5917(5) 0.6271(4) -1.6001(4) 0.036(3) Uiso 1 1 d . . .
C76 C 1.5202(5) 0.7271(4) -1.6833(4) 0.027(3) Uiso 1 1 d . . .
C81 C 1.8507(5) 0.3349(5) -1.5699(5) 0.039(4) Uiso 1 1 d . . .
C82 C 1.8759(5) 0.3095(4) -1.6047(4) 0.036(3) Uiso 1 1 d . . .
C83 C 1.9311(5) 0.3216(4) -1.6291(4) 0.027(3) Uiso 1 1 d . . .
C84 C 1.9581(5) 0.3594(5) -1.6197(5) 0.038(4) Uiso 1 1 d . . .
C85 C 1.9288(6) 0.3831(5) -1.5838(5) 0.044(4) Uiso 1 1 d . . .
C86 C 2.0060(5) 0.3108(4) -1.6931(4) 0.026(3) Uiso 1 1 d . . .
C101 C 1.9353(5) 0.4367(4) -1.7936(5) 0.082(6) Uiso 1 1 d G . .
C102 C 1.9221(6) 0.4100(5) -1.7499(4) 0.101(7) Uiso 1 1 d G . .
C103 C 1.8723(7) 0.3846(5) -1.7350(4) 0.119(8) Uiso 1 1 d G . .
C104 C 1.8356(5) 0.3858(5) -1.7639(6) 0.135(9) Uiso 1 1 d G . .
C105 C 1.8488(6) 0.4125(6) -1.8076(5) 0.135(9) Uiso 1 1 d G . .
C106 C 1.8986(6) 0.4379(5) -1.8225(4) 0.093(6) Uiso 1 1 d G . .
C111 C 1.9545(4) 0.7095(3) -1.7129(2) 0.033(3) Uiso 1 1 d G . .
C112 C 1.9015(3) 0.7016(3) -1.6845(3) 0.054(4) Uiso 1 1 d G . .
C113 C 1.8945(3) 0.6802(3) -1.6389(3) 0.051(4) Uiso 1 1 d G . .
C114 C 1.9406(4) 0.6667(3) -1.6215(2) 0.053(4) Uiso 1 1 d G . .
C115 C 1.9936(3) 0.6746(4) -1.6499(3) 0.061(5) Uiso 1 1 d G . .
C116 C 2.0006(3) 0.6960(3) -1.6955(3) 0.053(4) Uiso 1 1 d G . .
C121 C 1.8995(4) 0.5685(4) -1.7340(4) 0.062(5) Uiso 1 1 d G . .
C122 C 1.8973(5) 0.5203(4) -1.7222(5) 0.125(8) Uiso 1 1 d G . .
C123 C 1.8528(7) 0.4987(3) -1.6888(6) 0.143(10) Uiso 1 1 d G . .
C124 C 1.8105(5) 0.5252(5) -1.6672(4) 0.130(9) Uiso 1 1 d G . .
C125 C 1.8127(4) 0.5733(4) -1.6789(4) 0.064(5) Uiso 1 1 d G . .
C126 C 1.8573(4) 0.5950(3) -1.7123(4) 0.056(4) Uiso 1 1 d G . .
C131 C 1.9535(4) 0.6410(3) -2.0461(3) 0.035(3) Uiso 1 1 d G . .
C132 C 1.9438(5) 0.6002(3) -2.0623(4) 0.086(6) Uiso 1 1 d G . .
C133 C 1.9103(5) 0.6005(3) -2.0937(4) 0.107(7) Uiso 1 1 d G . .
C134 C 1.8865(5) 0.6416(4) -2.1088(4) 0.095(6) Uiso 1 1 d G . .
C135 C 1.8963(4) 0.6825(3) -2.0926(3) 0.052(4) Uiso 1 1 d G . .
C136 C 1.9298(4) 0.6822(3) -2.0612(3) 0.035(3) Uiso 1 1 d G . .
C141 C 1.7919(4) 0.6638(3) -1.9527(4) 0.044(4) Uiso 1 1 d G . .
C142 C 1.7722(4) 0.6275(4) -1.9170(3) 0.055(4) Uiso 1 1 d G . .
C143 C 1.7252(5) 0.6017(3) -1.9171(4) 0.083(6) Uiso 1 1 d G . .
C144 C 1.6981(4) 0.6122(4) -1.9529(5) 0.098(7) Uiso 1 1 d G . .
C145 C 1.7179(5) 0.6484(5) -1.9886(4) 0.132(9) Uiso 1 1 d G . .
C146 C 1.7648(5) 0.6743(4) -1.9885(3) 0.082(6) Uiso 1 1 d G . .
C151 C 2.1295(3) 0.5612(3) -1.8913(3) 0.036(3) Uiso 1 1 d G . .
C152 C 2.1318(3) 0.5440(3) -1.8460(3) 0.048(4) Uiso 1 1 d G . .
C153 C 2.1821(4) 0.5301(4) -1.8360(3) 0.061(4) Uiso 1 1 d G . .
C154 C 2.2301(3) 0.5334(4) -1.8713(4) 0.071(5) Uiso 1 1 d G . .
C155 C 2.2278(3) 0.5506(4) -1.9166(3) 0.067(5) Uiso 1 1 d G . .
C156 C 2.1775(4) 0.5645(4) -1.9266(2) 0.063(5) Uiso 1 1 d G . .
C161 C 1.7860(4) 0.6961(3) -1.7666(3) 0.038(3) Uiso 1 1 d G . .
C162 C 1.7346(4) 0.6754(3) -1.7441(4) 0.068(5) Uiso 1 1 d G . .
C163 C 1.6992(3) 0.6965(4) -1.7104(4) 0.088(6) Uiso 1 1 d G . .
C164 C 1.7152(4) 0.7383(4) -1.6992(3) 0.063(5) Uiso 1 1 d G . .
C165 C 1.7665(4) 0.7590(3) -1.7218(3) 0.051(4) Uiso 1 1 d G . .
C166 C 1.8019(3) 0.7379(3) -1.7555(3) 0.037(3) Uiso 1 1 d G . .
C171 C 2.0362(4) 0.8704(3) -1.8821(3) 0.034(3) Uiso 1 1 d G . .
C172 C 2.0125(4) 0.8839(3) -1.8394(2) 0.040(4) Uiso 1 1 d G . .
C173 C 1.9974(4) 0.9299(3) -1.8370(3) 0.055(4) Uiso 1 1 d G . .
C174 C 2.0060(5) 0.9622(2) -1.8772(4) 0.080(5) Uiso 1 1 d G . .
C175 C 2.0297(5) 0.9487(3) -1.9198(3) 0.099(7) Uiso 1 1 d G . .
C176 C 2.0448(4) 0.9028(4) -1.9222(2) 0.064(5) Uiso 1 1 d G . .
C181 C 1.8691(5) 0.8511(4) -1.9119(4) 0.053(4) Uiso 1 1 d G . .
C182 C 1.8849(5) 0.8950(4) -1.9055(4) 0.091(6) Uiso 1 1 d G . .
C183 C 1.8764(6) 0.9341(3) -1.9356(5) 0.112(7) Uiso 1 1 d G . .
C184 C 1.8520(6) 0.9294(4) -1.9720(4) 0.108(7) Uiso 1 1 d G . .
C185 C 1.8361(5) 0.8855(5) -1.9784(4) 0.104(7) Uiso 1 1 d G . .
C186 C 1.8446(5) 0.8464(4) -1.9484(4) 0.071(5) Uiso 1 1 d G . .
C191 C 2.1773(3) 0.6789(3) -2.0045(3) 0.035(3) Uiso 1 1 d G . .
C192 C 2.1693(3) 0.6490(3) -2.0346(3) 0.058(4) Uiso 1 1 d G . .
C193 C 2.2131(4) 0.6232(3) -2.0552(3) 0.072(5) Uiso 1 1 d G . .
C194 C 2.2650(4) 0.6274(4) -2.0456(4) 0.076(5) Uiso 1 1 d G . .
C195 C 2.2730(3) 0.6573(4) -2.0154(4) 0.074(5) Uiso 1 1 d G . .
C196 C 2.2292(4) 0.6831(3) -1.9949(3) 0.063(5) Uiso 1 1 d G . .
C201 C 2.1776(3) 0.6948(4) -1.8539(4) 0.039(4) Uiso 1 1 d G . .
C202 C 2.2084(4) 0.6555(3) -1.8625(4) 0.076(5) Uiso 1 1 d G . .
C203 C 2.2655(4) 0.6598(4) -1.8801(4) 0.065(5) Uiso 1 1 d G . .
C204 C 2.2918(3) 0.7033(5) -1.8889(4) 0.088(6) Uiso 1 1 d G . .
C205 C 2.2610(6) 0.7426(4) -1.8802(5) 0.162(11) Uiso 1 1 d G . .
C206 C 2.2039(5) 0.7383(3) -1.8627(5) 0.134(9) Uiso 1 1 d G . .
C211 C 2.0242(3) 0.8379(3) -2.0225(3) 0.037(3) Uiso 1 1 d G . .
C212 C 2.0815(3) 0.8398(3) -2.0393(3) 0.050(4) Uiso 1 1 d G . .
C213 C 2.1091(3) 0.8825(4) -2.0561(4) 0.075(5) Uiso 1 1 d G . .
C214 C 2.0794(4) 0.9233(3) -2.0561(4) 0.070(5) Uiso 1 1 d G . .
C215 C 2.0221(4) 0.9214(3) -2.0393(4) 0.080(5) Uiso 1 1 d G . .
C216 C 1.9945(3) 0.8787(3) -2.0225(3) 0.057(4) Uiso 1 1 d G . .
C221 C 2.1596(4) 0.8293(4) -1.7884(4) 0.053(4) Uiso 1 1 d G . .
C222 C 2.2094(5) 0.8151(4) -1.7777(3) 0.073(5) Uiso 1 1 d G . .
C223 C 2.2594(4) 0.8340(4) -1.8056(4) 0.087(6) Uiso 1 1 d G . .
C224 C 2.2596(4) 0.8670(4) -1.8442(4) 0.086(6) Uiso 1 1 d G . .
C225 C 2.2098(6) 0.8812(4) -1.8549(4) 0.126(8) Uiso 1 1 d G . .
C226 C 2.1598(4) 0.8624(4) -1.8270(4) 0.097(6) Uiso 1 1 d G . .
C231 C 1.8986(6) 0.5317(4) -1.9205(4) 0.047(4) Uiso 1 1 d G . .
C232 C 1.9460(4) 0.5088(5) -1.9393(5) 0.121(8) Uiso 1 1 d G . .
C233 C 1.9443(6) 0.4790(5) -1.9712(5) 0.159(11) Uiso 1 1 d G . .
C234 C 1.8950(8) 0.4720(5) -1.9842(5) 0.103(7) Uiso 1 1 d G . .
C235 C 1.8476(6) 0.4948(7) -1.9654(6) 0.248(19) Uiso 1 1 d G . .
C236 C 1.8493(5) 0.5247(6) -1.9335(6) 0.173(12) Uiso 1 1 d G . .
C241 C 1.6782(4) 0.8352(3) -2.0376(2) 0.033(3) Uiso 1 1 d G . .
C242 C 1.6752(4) 0.8749(2) -2.0164(3) 0.046(4) Uiso 1 1 d G . .
C243 C 1.6896(4) 0.8730(3) -1.9740(3) 0.052(4) Uiso 1 1 d G . .
C244 C 1.7069(4) 0.8315(3) -1.9529(2) 0.047(4) Uiso 1 1 d G . .
C245 C 1.7099(4) 0.7918(2) -1.9741(3) 0.051(4) Uiso 1 1 d G . .
C246 C 1.6955(4) 0.7937(2) -2.0165(3) 0.045(4) Uiso 1 1 d G . .
C251 C 1.5625(3) 1.0481(3) -2.2269(3) 0.039(4) Uiso 1 1 d G . .
C252 C 1.5969(4) 1.0473(3) -2.1962(2) 0.037(3) Uiso 1 1 d G . .
C253 C 1.6463(3) 1.0733(3) -2.2090(3) 0.052(4) Uiso 1 1 d G . .
C254 C 1.6613(3) 1.1002(3) -2.2525(3) 0.058(4) Uiso 1 1 d G . .
C255 C 1.6269(4) 1.1011(3) -2.2832(2) 0.057(4) Uiso 1 1 d G . .
C256 C 1.5775(3) 1.0750(3) -2.2704(3) 0.048(4) Uiso 1 1 d G . .
C261 C 1.6286(3) 0.9168(3) -2.2436(2) 0.037(3) Uiso 1 1 d G . .
C262 C 1.6613(4) 0.9553(3) -2.2433(3) 0.058(4) Uiso 1 1 d G . .
C263 C 1.6943(4) 0.9780(3) -2.2845(3) 0.066(5) Uiso 1 1 d G . .
C264 C 1.6946(4) 0.9621(3) -2.3261(3) 0.045(4) Uiso 1 1 d G . .
C265 C 1.6620(4) 0.9236(3) -2.3264(2) 0.055(4) Uiso 1 1 d G . .
C266 C 1.6290(4) 0.9009(3) -2.2852(3) 0.049(4) Uiso 1 1 d G . .
C271 C 1.5852(3) 0.9699(3) -2.0774(3) 0.033(3) Uiso 1 1 d G . .
C272 C 1.5813(3) 1.0016(3) -2.0464(3) 0.048(4) Uiso 1 1 d G . .
C273 C 1.6276(4) 1.0281(3) -2.0462(3) 0.065(5) Uiso 1 1 d G . .
C274 C 1.6779(3) 1.0228(3) -2.0769(4) 0.066(5) Uiso 1 1 d G . .
C275 C 1.6818(3) 0.9910(3) -2.1079(3) 0.046(4) Uiso 1 1 d G . .
C276 C 1.6355(3) 0.9646(3) -2.1081(3) 0.038(4) Uiso 1 1 d G . .
C281 C 1.3651(4) 0.9446(3) -2.1131(3) 0.036(3) Uiso 1 1 d G . .
C282 C 1.3098(5) 0.9430(4) -2.1156(4) 0.110(7) Uiso 1 1 d G . .
C283 C 1.2718(3) 0.9715(5) -2.0919(5) 0.123(8) Uiso 1 1 d G . .
C284 C 1.2890(4) 1.0018(4) -2.0658(4) 0.079(5) Uiso 1 1 d G . .
C285 C 1.3442(4) 1.0034(3) -2.0633(3) 0.056(4) Uiso 1 1 d G . .
C286 C 1.3823(3) 0.9749(4) -2.0870(4) 0.061(4) Uiso 1 1 d G . .
C291 C 1.3136(4) 0.8459(4) -1.9940(4) 0.039(4) Uiso 1 1 d G . .
C292 C 1.2832(5) 0.8862(3) -1.9973(5) 0.097(6) Uiso 1 1 d G . .
C293 C 1.2255(5) 0.8833(5) -1.9862(5) 0.141(9) Uiso 1 1 d G . .
C294 C 1.1983(4) 0.8402(6) -1.9718(5) 0.083(6) Uiso 1 1 d G . .
C295 C 1.2287(6) 0.7999(4) -1.9685(6) 0.241(18) Uiso 1 1 d G . .
C296 C 1.2864(6) 0.8028(4) -1.9795(6) 0.198(14) Uiso 1 1 d G . .
C301 C 1.2950(4) 0.7754(5) -2.1143(4) 0.068(5) Uiso 1 1 d G . .
C302 C 1.2802(6) 0.8218(4) -2.1199(5) 0.136(9) Uiso 1 1 d G . .
C303 C 1.2298(6) 0.8337(3) -2.1309(5) 0.141(9) Uiso 1 1 d G . .
C304 C 1.1942(4) 0.7992(5) -2.1361(5) 0.087(6) Uiso 1 1 d G . .
C305 C 1.2090(4) 0.7528(4) -2.1304(4) 0.085(6) Uiso 1 1 d G . .
C306 C 1.2594(5) 0.7409(3) -2.1195(4) 0.065(5) Uiso 1 1 d G . .
C311 C 1.6906(3) 0.7714(3) -2.2267(3) 0.041(4) Uiso 1 1 d G . .
C312 C 1.7199(4) 0.7430(3) -2.2569(4) 0.056(4) Uiso 1 1 d G . .
C313 C 1.7669(4) 0.7605(3) -2.2902(3) 0.073(5) Uiso 1 1 d G . .
C314 C 1.7845(4) 0.8064(4) -2.2933(3) 0.072(5) Uiso 1 1 d G . .
C315 C 1.7552(4) 0.8348(3) -2.2632(4) 0.066(5) Uiso 1 1 d G . .
C316 C 1.7082(4) 0.8173(3) -2.2299(3) 0.060(4) Uiso 1 1 d G . .
C321 C 1.5382(4) 0.8458(3) -1.9436(3) 0.031(3) Uiso 1 1 d G . .
C322 C 1.5182(4) 0.8907(3) -1.9477(3) 0.038(3) Uiso 1 1 d G . .
C323 C 1.5223(4) 0.9192(2) -1.9152(3) 0.050(4) Uiso 1 1 d G . .
C324 C 1.5463(4) 0.9028(3) -1.8786(3) 0.052(4) Uiso 1 1 d G . .
C325 C 1.5663(4) 0.8579(3) -1.8745(3) 0.045(4) Uiso 1 1 d G . .
C326 C 1.5622(4) 0.8294(2) -1.9070(3) 0.040(4) Uiso 1 1 d G . .
C331 C 1.6021(4) 0.6436(3) -2.0570(4) 0.040(4) Uiso 1 1 d G . .
C332 C 1.6246(4) 0.6328(3) -2.1011(3) 0.055(4) Uiso 1 1 d G . .
C333 C 1.6301(5) 0.5865(4) -2.1080(4) 0.083(6) Uiso 1 1 d G . .
C334 C 1.6131(6) 0.5511(3) -2.0708(5) 0.109(7) Uiso 1 1 d G . .
C335 C 1.5907(6) 0.5619(4) -2.0268(4) 0.139(9) Uiso 1 1 d G . .
C336 C 1.5852(5) 0.6081(5) -2.0199(3) 0.095(6) Uiso 1 1 d G . .
C341 C 1.4492(5) 0.6667(4) -1.9532(4) 0.057(4) Uiso 1 1 d G . .
C342 C 1.4227(5) 0.6234(5) -1.9380(5) 0.115(8) Uiso 1 1 d G . .
C343 C 1.4421(7) 0.5910(4) -1.9068(6) 0.155(10) Uiso 1 1 d G . .
C344 C 1.4880(7) 0.6020(5) -1.8908(5) 0.136(9) Uiso 1 1 d G . .
C345 C 1.5145(5) 0.6454(5) -1.9060(4) 0.098(6) Uiso 1 1 d G . .
C346 C 1.4951(4) 0.6777(4) -1.9372(4) 0.060(4) Uiso 1 1 d G . .
C351 C 1.4443(5) 0.8284(3) -2.2401(4) 0.068(5) Uiso 1 1 d G . .
C352 C 1.4698(3) 0.8715(4) -2.2594(4) 0.074(5) Uiso 1 1 d G . .
C353 C 1.4378(5) 0.9097(3) -2.2687(4) 0.085(6) Uiso 1 1 d G . .
C354 C 1.3803(5) 0.9048(4) -2.2587(5) 0.113(7) Uiso 1 1 d G . .
C355 C 1.3548(3) 0.8617(5) -2.2394(5) 0.101(7) Uiso 1 1 d G . .
C356 C 1.3868(5) 0.8235(4) -2.2301(4) 0.077(5) Uiso 1 1 d G . .
C361 C 1.4620(6) 0.6188(5) -2.1092(6) 0.077(5) Uiso 1 1 d G . .
C362 C 1.4437(8) 0.6042(7) -2.0618(6) 0.146(10) Uiso 1 1 d G . .
C363 C 1.4200(8) 0.5599(8) -2.0456(7) 0.175(13) Uiso 1 1 d G . .
C364 C 1.4148(10) 0.5302(6) -2.0767(11) 0.196(14) Uiso 1 1 d G . .
C365 C 1.4332(14) 0.5447(8) -2.1241(10) 0.68(7) Uiso 1 1 d G . .
C366 C 1.4568(12) 0.5890(9) -2.1403(5) 0.61(6) Uiso 1 1 d G . .
C371 C 1.8653(3) 0.9923(3) -2.4199(3) 0.023(3) Uiso 1 1 d G . .
C372 C 1.9180(3) 1.0059(3) -2.4465(2) 0.036(3) Uiso 1 1 d G . .
C373 C 1.9609(3) 1.0123(3) -2.4249(3) 0.042(4) Uiso 1 1 d G . .
C374 C 1.9509(3) 1.0052(4) -2.3768(3) 0.059(4) Uiso 1 1 d G . .
C375 C 1.8982(4) 0.9916(4) -2.3503(2) 0.059(4) Uiso 1 1 d G . .
C376 C 1.8554(3) 0.9852(3) -2.3718(3) 0.050(4) Uiso 1 1 d G . .
C381 C 1.9376(3) 1.1124(2) -2.5594(3) 0.027(3) Uiso 1 1 d G . .
C382 C 1.9169(3) 1.1543(3) -2.5764(3) 0.033(3) Uiso 1 1 d G . .
C383 C 1.9313(4) 1.1955(2) -2.5632(3) 0.048(4) Uiso 1 1 d G . .
C384 C 1.9664(4) 1.1949(2) -2.5330(3) 0.054(4) Uiso 1 1 d G . .
C385 C 1.9871(3) 1.1530(3) -2.5161(3) 0.047(4) Uiso 1 1 d G . .
C386 C 1.9727(3) 1.1117(2) -2.5292(3) 0.039(4) Uiso 1 1 d G . .
C391 C 1.7884(3) 1.1145(3) -2.4475(2) 0.029(3) Uiso 1 1 d G . .
C392 C 1.8381(3) 1.1355(3) -2.4461(3) 0.051(4) Uiso 1 1 d G . .
C393 C 1.8527(3) 1.1350(3) -2.4040(3) 0.065(5) Uiso 1 1 d G . .
C394 C 1.8175(4) 1.1136(4) -2.3632(3) 0.060(4) Uiso 1 1 d G . .
C395 C 1.7678(4) 1.0927(3) -2.3646(2) 0.051(4) Uiso 1 1 d G . .
C396 C 1.7533(3) 1.0931(3) -2.4067(3) 0.038(3) Uiso 1 1 d G . .
C401 C 1.6568(4) 0.8878(3) -2.7333(2) 0.045(4) Uiso 1 1 d G . .
C402 C 1.7106(4) 0.8752(3) -2.7519(3) 0.053(4) Uiso 1 1 d G . .
C403 C 1.7337(3) 0.8870(4) -2.7991(3) 0.068(5) Uiso 1 1 d G . .
C404 C 1.7030(4) 0.9115(4) -2.8276(2) 0.077(5) Uiso 1 1 d G . .
C405 C 1.6492(4) 0.9241(4) -2.8090(3) 0.076(5) Uiso 1 1 d G . .
C406 C 1.6261(3) 0.9123(4) -2.7618(4) 0.065(5) Uiso 1 1 d G . .
C411 C 1.7432(4) 1.0235(4) -2.7321(3) 0.045(4) Uiso 1 1 d G . .
C412 C 1.7511(5) 0.9924(3) -2.7640(4) 0.089(6) Uiso 1 1 d G . .
C413 C 1.7889(6) 1.0033(4) -2.8065(4) 0.099(7) Uiso 1 1 d G . .
C414 C 1.8188(5) 1.0453(5) -2.8171(3) 0.096(6) Uiso 1 1 d G . .
C415 C 1.8109(5) 1.0764(4) -2.7852(4) 0.096(6) Uiso 1 1 d G . .
C416 C 1.7731(5) 1.0655(3) -2.7427(4) 0.078(5) Uiso 1 1 d G . .
C421 C 1.5866(3) 0.8902(2) -2.5386(3) 0.036(3) Uiso 1 1 d G . .
C422 C 1.5315(3) 0.8926(3) -2.5150(3) 0.048(4) Uiso 1 1 d G . .
C423 C 1.5014(3) 0.8521(3) -2.4931(3) 0.059(4) Uiso 1 1 d G . .
C424 C 1.5265(4) 0.8092(3) -2.4946(3) 0.067(5) Uiso 1 1 d G . .
C425 C 1.5816(4) 0.8068(2) -2.5181(4) 0.062(5) Uiso 1 1 d G . .
C426 C 1.6116(3) 0.8473(3) -2.5401(3) 0.048(4) Uiso 1 1 d G . .
C431 C 1.6834(3) 0.8555(3) -2.4314(2) 0.029(3) Uiso 1 1 d G . .
C432 C 1.6274(3) 0.8647(3) -2.4271(3) 0.041(4) Uiso 1 1 d G . .
C433 C 1.5887(2) 0.8456(3) -2.3874(3) 0.048(4) Uiso 1 1 d G . .
C434 C 1.6059(3) 0.8173(3) -2.3520(2) 0.051(4) Uiso 1 1 d G . .
C435 C 1.6619(4) 0.8081(3) -2.3563(3) 0.054(4) Uiso 1 1 d G . .
C436 C 1.7006(3) 0.8271(3) -2.3960(3) 0.046(4) Uiso 1 1 d G . .
C441 C 1.9180(3) 0.8668(2) -2.5674(3) 0.025(3) Uiso 1 1 d G . .
C442 C 1.8841(3) 0.8270(3) -2.5531(3) 0.036(3) Uiso 1 1 d G . .
C443 C 1.9040(3) 0.7844(2) -2.5648(3) 0.054(4) Uiso 1 1 d G . .
C444 C 1.9580(4) 0.7817(2) -2.5908(3) 0.062(5) Uiso 1 1 d G . .
C445 C 1.9919(3) 0.8216(3) -2.6051(3) 0.050(4) Uiso 1 1 d G . .
C446 C 1.9719(3) 0.8641(2) -2.5934(3) 0.039(4) Uiso 1 1 d G . .
C451 C 1.7958(4) 1.1649(3) -2.6784(3) 0.035(3) Uiso 1 1 d G . .
C452 C 1.7471(3) 1.1716(3) -2.6937(4) 0.060(4) Uiso 1 1 d G . .
C453 C 1.7410(4) 1.2119(4) -2.7233(4) 0.070(5) Uiso 1 1 d G . .
C454 C 1.7836(5) 1.2453(3) -2.7377(4) 0.075(5) Uiso 1 1 d G . .
C455 C 1.8324(4) 1.2386(3) -2.7224(4) 0.092(6) Uiso 1 1 d G . .
C456 C 1.8385(3) 1.1984(4) -2.6928(4) 0.078(5) Uiso 1 1 d G . .
C461 C 1.9872(4) 1.1246(3) -2.7576(3) 0.039(4) Uiso 1 1 d G . .
C462 C 2.0415(3) 1.1262(4) -2.7839(4) 0.067(5) Uiso 1 1 d G . .
C463 C 2.0519(3) 1.1230(4) -2.8309(4) 0.092(6) Uiso 1 1 d G . .
C464 C 2.0080(5) 1.1183(4) -2.8516(3) 0.079(5) Uiso 1 1 d G . .
C465 C 1.9537(4) 1.1167(4) -2.8254(4) 0.078(5) Uiso 1 1 d G . .
C466 C 1.9433(3) 1.1198(4) -2.7784(3) 0.057(4) Uiso 1 1 d G . .
C471 C 1.6297(4) 1.1359(3) -2.5895(3) 0.043(4) Uiso 1 1 d G . .
C472 C 1.5975(4) 1.1424(3) -2.6220(4) 0.061(4) Uiso 1 1 d G . .
C473 C 1.5892(5) 1.1871(4) -2.6428(4) 0.081(5) Uiso 1 1 d G . .
C474 C 1.6130(5) 1.2253(3) -2.6310(4) 0.101(7) Uiso 1 1 d G . .
C475 C 1.6453(5) 1.2188(3) -2.5984(5) 0.104(7) Uiso 1 1 d G . .
C476 C 1.6536(4) 1.1742(4) -2.5776(4) 0.070(5) Uiso 1 1 d G . .
C481 C 1.9489(3) 0.9749(3) -2.7035(3) 0.025(3) Uiso 1 1 d G . .
C482 C 1.9928(3) 1.0033(2) -2.7307(3) 0.039(4) Uiso 1 1 d G . .
C483 C 2.0435(3) 0.9840(3) -2.7479(3) 0.042(4) Uiso 1 1 d G . .
C484 C 2.0504(3) 0.9363(3) -2.7378(3) 0.046(4) Uiso 1 1 d G . .
C485 C 2.0065(3) 0.9080(2) -2.7106(3) 0.046(4) Uiso 1 1 d G . .
C486 C 1.9558(3) 0.9273(2) -2.6935(3) 0.035(3) Uiso 1 1 d G . .
C491 C 1.8166(3) 0.8725(3) -2.6718(2) 0.031(3) Uiso 1 1 d G . .
C492 C 1.8489(4) 0.8333(3) -2.6692(3) 0.047(4) Uiso 1 1 d G . .
C493 C 1.8850(4) 0.8224(3) -2.7089(3) 0.062(5) Uiso 1 1 d G . .
C494 C 1.8887(4) 0.8507(4) -2.7512(3) 0.066(5) Uiso 1 1 d G . .
C495 C 1.8563(4) 0.8899(3) -2.7538(2) 0.064(5) Uiso 1 1 d G . .
C496 C 1.8203(4) 0.9008(3) -2.7141(3) 0.052(4) Uiso 1 1 d G . .
C501 C 1.5919(2) 0.9954(3) -2.4203(3) 0.027(3) Uiso 1 1 d G . .
C502 C 1.5738(3) 1.0039(3) -2.3749(2) 0.033(3) Uiso 1 1 d G . .
C503 C 1.5173(3) 1.0031(3) -2.3545(2) 0.046(4) Uiso 1 1 d G . .
C504 C 1.4790(2) 0.9937(3) -2.3795(3) 0.050(4) Uiso 1 1 d G . .
C505 C 1.4971(3) 0.9853(3) -2.4249(3) 0.045(4) Uiso 1 1 d G . .
C506 C 1.5536(3) 0.9861(3) -2.4454(2) 0.038(4) Uiso 1 1 d G . .
C511 C 1.5649(4) 0.3844(2) -1.4429(3) 0.033(3) Uiso 1 1 d G . .
C512 C 1.5320(4) 0.3830(3) -1.4745(3) 0.050(4) Uiso 1 1 d G . .
C513 C 1.5192(4) 0.3406(3) -1.4864(3) 0.060(4) Uiso 1 1 d G . .
C514 C 1.5393(4) 0.2996(3) -1.4668(3) 0.066(5) Uiso 1 1 d G . .
C515 C 1.5723(4) 0.3010(2) -1.4352(3) 0.049(4) Uiso 1 1 d G . .
C516 C 1.5851(3) 0.3434(3) -1.4233(3) 0.035(3) Uiso 1 1 d G . .
C521 C 1.8453(4) 0.6121(3) -1.2736(2) 0.046(4) Uiso 1 1 d G . .
C522 C 1.7889(4) 0.6178(3) -1.2565(3) 0.053(4) Uiso 1 1 d G . .
C523 C 1.7652(3) 0.6052(4) -1.2096(3) 0.065(5) Uiso 1 1 d G . .
C524 C 1.7979(4) 0.5869(4) -1.1797(2) 0.073(5) Uiso 1 1 d G . .
C525 C 1.8543(4) 0.5811(4) -1.1967(3) 0.064(5) Uiso 1 1 d G . .
C526 C 1.8780(3) 0.5937(4) -1.2437(3) 0.061(4) Uiso 1 1 d G . .
C531 C 1.7130(4) 0.3827(3) -1.5559(3) 0.032(3) Uiso 1 1 d G . .
C532 C 1.7471(3) 0.4040(3) -1.5972(3) 0.053(4) Uiso 1 1 d G . .
C533 C 1.7336(4) 0.4008(4) -1.6392(3) 0.074(5) Uiso 1 1 d G . .
C534 C 1.6859(5) 0.3763(4) -1.6398(3) 0.092(6) Uiso 1 1 d G . .
C535 C 1.6517(4) 0.3550(4) -1.5984(4) 0.098(6) Uiso 1 1 d G . .
C536 C 1.6653(4) 0.3582(3) -1.5565(3) 0.058(4) Uiso 1 1 d G . .
C541 C 1.6292(4) 0.5004(4) -1.5808(4) 0.049(4) Uiso 1 1 d G . .
C542 C 1.5752(5) 0.4963(4) -1.5538(3) 0.063(5) Uiso 1 1 d G . .
C543 C 1.5318(4) 0.4858(5) -1.5730(5) 0.094(6) Uiso 1 1 d G . .
C544 C 1.5423(7) 0.4792(6) -1.6192(6) 0.126(8) Uiso 1 1 d G . .
C545 C 1.5963(8) 0.4832(7) -1.6462(4) 0.29(2) Uiso 1 1 d G . .
C546 C 1.6398(5) 0.4938(6) -1.6270(4) 0.192(14) Uiso 1 1 d G . .
C551 C 1.8293(3) 0.4661(3) -1.2989(3) 0.031(3) Uiso 1 1 d G . .
C552 C 1.8783(3) 0.4872(2) -1.2961(3) 0.040(4) Uiso 1 1 d G . .
C553 C 1.9164(3) 0.4615(3) -1.2761(3) 0.057(4) Uiso 1 1 d G . .
C554 C 1.9055(3) 0.4145(3) -1.2588(3) 0.051(4) Uiso 1 1 d G . .
C555 C 1.8565(4) 0.3934(2) -1.2617(3) 0.051(4) Uiso 1 1 d G . .
C556 C 1.8184(3) 0.4192(3) -1.2817(3) 0.048(4) Uiso 1 1 d G . .
C561 C 1.7681(4) 0.6728(3) -1.5330(3) 0.039(4) Uiso 1 1 d G . .
C562 C 1.7582(4) 0.7131(3) -1.5610(3) 0.057(4) Uiso 1 1 d G . .
C563 C 1.7526(4) 0.7552(3) -1.5438(4) 0.065(5) Uiso 1 1 d G . .
C564 C 1.7570(5) 0.7571(3) -1.4987(4) 0.072(5) Uiso 1 1 d G . .
C565 C 1.7669(5) 0.7168(4) -1.4708(3) 0.079(5) Uiso 1 1 d G . .
C566 C 1.7725(4) 0.6747(3) -1.4880(3) 0.049(4) Uiso 1 1 d G . .
C571 C 1.5841(3) 0.6388(2) -1.4336(3) 0.031(3) Uiso 1 1 d G . .
C572 C 1.5308(3) 0.6428(3) -1.4070(3) 0.043(4) Uiso 1 1 d G . .
C573 C 1.5138(3) 0.6851(3) -1.3929(3) 0.049(4) Uiso 1 1 d G . .
C574 C 1.5502(4) 0.7234(2) -1.4053(3) 0.060(4) Uiso 1 1 d G . .
C575 C 1.6035(3) 0.7195(3) -1.4319(3) 0.058(4) Uiso 1 1 d G . .
C576 C 1.6204(3) 0.6771(3) -1.4461(3) 0.043(4) Uiso 1 1 d G . .
C581 C 1.9152(3) 0.6134(3) -1.4720(3) 0.025(3) Uiso 1 1 d G . .
C582 C 1.9616(3) 0.6047(2) -1.5055(3) 0.036(3) Uiso 1 1 d G . .
C583 C 2.0024(3) 0.6392(3) -1.5241(3) 0.041(4) Uiso 1 1 d G . .
C584 C 1.9969(3) 0.6825(3) -1.5092(3) 0.057(4) Uiso 1 1 d G . .
C585 C 1.9505(4) 0.6912(2) -1.4757(3) 0.066(5) Uiso 1 1 d G . .
C586 C 1.9097(3) 0.6567(3) -1.4570(3) 0.059(4) Uiso 1 1 d G . .
C591 C 1.9114(2) 0.5102(3) -1.5721(3) 0.028(3) Uiso 1 1 d G . .
C592 C 1.9488(3) 0.4898(3) -1.5475(2) 0.034(3) Uiso 1 1 d G . .
C593 C 2.0051(3) 0.5012(3) -1.5628(3) 0.046(4) Uiso 1 1 d G . .
C594 C 2.0240(2) 0.5331(3) -1.6028(3) 0.052(4) Uiso 1 1 d G . .
C595 C 1.9866(4) 0.5535(3) -1.6274(3) 0.062(5) Uiso 1 1 d G . .
C596 C 1.9303(3) 0.5420(3) -1.6121(3) 0.049(4) Uiso 1 1 d G . .
C601 C 1.5556(7) 0.5291(9) -1.2915(8) 0.164(11) Uiso 1 1 d G . .
C602 C 1.5436(8) 0.5742(8) -1.3084(6) 0.139(9) Uiso 1 1 d G . .
C603 C 1.4927(10) 0.5927(6) -1.2903(8) 0.164(11) Uiso 1 1 d G . .
C604 C 1.4539(7) 0.5662(10) -1.2552(8) 0.175(12) Uiso 1 1 d G . .
C605 C 1.4660(10) 0.5211(9) -1.2383(7) 0.236(17) Uiso 1 1 d G . .
C606 C 1.5168(12) 0.5025(6) -1.2564(9) 0.197(14) Uiso 1 1 d G . .
C611 C 1.6768(4) 0.6323(3) -1.3240(3) 0.036(3) Uiso 1 1 d G . .
C612 C 1.6483(4) 0.6736(3) -1.3281(3) 0.059(4) Uiso 1 1 d G . .
C613 C 1.6099(4) 0.6854(3) -1.2901(4) 0.091(6) Uiso 1 1 d G . .
C614 C 1.5999(5) 0.6559(5) -1.2479(3) 0.096(6) Uiso 1 1 d G . .
C615 C 1.6283(5) 0.6146(4) -1.2438(3) 0.099(7) Uiso 1 1 d G . .
C616 C 1.6668(4) 0.6028(3) -1.2818(4) 0.064(5) Uiso 1 1 d G . .
C621 C 1.8490(4) 0.3512(3) -1.4089(3) 0.038(4) Uiso 1 1 d G . .
C622 C 1.8590(4) 0.3399(3) -1.3648(3) 0.053(4) Uiso 1 1 d G . .
C623 C 1.8608(5) 0.2935(4) -1.3456(3) 0.070(5) Uiso 1 1 d G . .
C624 C 1.8527(5) 0.2584(3) -1.3704(4) 0.076(5) Uiso 1 1 d G . .
C625 C 1.8428(6) 0.2697(4) -1.4145(4) 0.120(8) Uiso 1 1 d G . .
C626 C 1.8409(5) 0.3160(4) -1.4337(3) 0.090(6) Uiso 1 1 d G . .
C631 C 1.6960(9) 0.3448(7) -1.3217(10) 0.128(9) Uiso 1 1 d G . .
C632 C 1.6924(14) 0.3319(13) -1.2746(9) 0.49(5) Uiso 1 1 d G . .
C633 C 1.6949(15) 0.2852(15) -1.2565(9) 0.36(3) Uiso 1 1 d G . .
C634 C 1.7009(13) 0.2515(9) -1.2856(17) 0.25(2) Uiso 1 1 d G . .
C635 C 1.7045(14) 0.2644(10) -1.3327(15) 0.52(5) Uiso 1 1 d G . .
C636 C 1.7020(12) 0.3110(12) -1.3508(8) 0.30(2) Uiso 1 1 d G . .
C641 C 1.4718(6) 0.3934(6) -1.2603(6) 0.074(5) Uiso 1 1 d G . .
C642 C 1.4248(10) 0.4066(10) -1.2764(7) 0.41(4) Uiso 1 1 d G . .
C643 C 1.3769(7) 0.4175(9) -1.2456(12) 0.203(13) Uiso 1 1 d G . .
C644 C 1.3760(10) 0.4151(10) -1.1988(11) 0.24(2) Uiso 1 1 d G . .
C645 C 1.4229(14) 0.4018(16) -1.1828(6) 1.00(17) Uiso 1 1 d G . .
C646 C 1.4708(10) 0.3910(12) -1.2135(7) 0.41(4) Uiso 1 1 d G . .
S43' S 1.6941(5) 0.3926(4) -1.3331(5) 0.102(4) Uiso 0.50 1 d P . .
S44' S 1.6203(3) 0.5019(2) -1.3214(2) 0.0257(16) Uiso 0.50 1 d P . .

loop_
_atom_site_aniso_label
_atom_site_aniso_U_11
_atom_site_aniso_U_22
_atom_site_aniso_U_33
_atom_site_aniso_U_23
_atom_site_aniso_U_13
_atom_site_aniso_U_12
Cd8 0.0262(5) 0.0272(6) 0.0336(6) -0.0046(5) -0.0053(4) 0.0017(4)
Cd11 0.0265(6) 0.0417(6) 0.0288(6) -0.0013(5) -0.0037(4) -0.0022(5)
Cd12 0.0320(6) 0.0365(6) 0.0492(7) 0.0056(5) -0.0004(5) 0.0054(5)
Cd13 0.0246(5) 0.0400(6) 0.0331(6) -0.0095(5) -0.0038(5) 0.0042(5)
Cd14 0.0351(6) 0.0333(6) 0.0280(6) -0.0047(5) -0.0121(5) 0.0054(5)
Cd15 0.0252(5) 0.0319(6) 0.0352(6) -0.0018(5) -0.0090(5) 0.0039(4)
Cd16 0.0317(6) 0.0356(6) 0.0340(6) -0.0028(5) -0.0056(5) -0.0035(5)
Cd17 0.0288(6) 0.0282(6) 0.0376(6) -0.0049(5) -0.0096(5) 0.0029(4)
Cd21 0.0782(9) 0.0563(8) 0.0823(10) 0.0134(7) -0.0521(8) -0.0221(7)
Cd22 0.0333(6) 0.0477(7) 0.0271(6) -0.0023(5) -0.0062(5) -0.0073(5)
Cd23 0.0295(6) 0.0395(6) 0.0334(6) 0.0024(5) -0.0049(5) -0.0018(5)
Cd24 0.0254(6) 0.0475(7) 0.0421(7) 0.0033(5) -0.0093(5) -0.0034(5)
Cd25 0.0273(6) 0.0379(6) 0.0314(6) -0.0045(5) -0.0026(5) -0.0003(5)
Cd26 0.0357(6) 0.0460(7) 0.0272(6) -0.0017(5) -0.0059(5) -0.0045(5)
Cd27 0.0339(6) 0.0363(6) 0.0351(6) -0.0007(5) -0.0039(5) -0.0037(5)
Cd28 0.0244(5) 0.0347(6) 0.0290(6) -0.0026(5) -0.0053(4) 0.0008(4)
Cd31 0.0279(6) 0.0304(6) 0.0319(6) -0.0088(5) -0.0001(5) 0.0009(5)
Cd32 0.0232(5) 0.0254(6) 0.0299(6) -0.0016(5) -0.0043(4) -0.0032(4)
Cd33 0.0311(6) 0.0301(6) 0.0332(6) -0.0034(5) -0.0100(5) -0.0043(5)
Cd34 0.0255(5) 0.0245(6) 0.0287(6) -0.0051(4) -0.0062(4) 0.0006(4)
Cd35 0.0284(5) 0.0270(6) 0.0285(6) -0.0027(5) -0.0068(4) 0.0011(4)
Cd36 0.0339(6) 0.0251(6) 0.0309(6) -0.0025(5) -0.0034(5) -0.0049(5)
Cd37 0.0239(5) 0.0258(6) 0.0264(6) -0.0045(4) -0.0051(4) -0.0027(4)
Cd38 0.0303(6) 0.0276(6) 0.0293(6) -0.0001(5) -0.0113(5) -0.0011(4)
Cd40 0.0256(5) 0.0268(6) 0.0366(6) -0.0029(5) -0.0066(5) -0.0031(4)
Cd41 0.0349(6) 0.0271(6) 0.0335(6) -0.0068(5) -0.0114(5) 0.0026(5)
Cd42 0.0288(6) 0.0290(6) 0.0335(6) -0.0065(5) -0.0018(5) 0.0009(5)
Cd43 0.0286(6) 0.0299(6) 0.0328(6) -0.0026(5) -0.0104(5) 0.0025(4)
Cd44 0.0287(5) 0.0263(6) 0.0293(6) -0.0047(5) -0.0054(4) -0.0020(4)
Cd45 0.0297(6) 0.0321(6) 0.0406(6) -0.0075(5) -0.0130(5) -0.0031(5)
Cd46 0.0310(6) 0.0281(6) 0.0329(6) -0.0032(5) -0.0095(5) -0.0002(5)
Cd47 0.0572(7) 0.0381(7) 0.0416(7) -0.0077(5) 0.0033(6) -0.0203(6)
S101 0.0270(19) 0.044(2) 0.034(2) -0.0053(18) -0.0038(16) 0.0010(17)
S102 0.033(2) 0.057(3) 0.038(2) 0.0052(19) -0.0036(17) 0.0108(19)
S103 0.0260(19) 0.039(2) 0.042(2) -0.0044(18) -0.0012(16) 0.0020(16)
S104 0.034(2) 0.039(2) 0.037(2) -0.0116(18) -0.0118(17) 0.0110(17)
S105 0.034(2) 0.031(2) 0.050(2) -0.0049(18) -0.0020(18) 0.0003(17)
S106 0.033(2) 0.036(2) 0.034(2) -0.0012(17) -0.0114(16) -0.0013(16)
S107 0.034(2) 0.038(2) 0.048(2) -0.0145(19) -0.0026(18) 0.0030(17)
S108 0.034(2) 0.030(2) 0.036(2) -0.0069(17) -0.0144(16) 0.0066(16)
S109 0.032(2) 0.048(2) 0.030(2) -0.0065(18) 0.0018(16) -0.0094(17)
S110 0.0259(19) 0.040(2) 0.036(2) -0.0011(17) -0.0067(16) 0.0001(16)
S111 0.036(2) 0.030(2) 0.033(2) -0.0052(17) -0.0094(16) 0.0061(16)
S112 0.0239(18) 0.029(2) 0.0259(19) -0.0010(16) -0.0034(15) 0.0013(15)
S113 0.067(3) 0.049(3) 0.135(5) 0.032(3) 0.015(3) 0.029(2)
S114 0.0301(19) 0.036(2) 0.033(2) -0.0025(17) -0.0076(16) -0.0029(16)
S115 0.056(3) 0.053(3) 0.039(2) -0.009(2) -0.0125(19) -0.010(2)
S201 0.058(3) 0.039(2) 0.040(2) -0.0052(19) -0.0108(19) 0.0025(19)
S202 0.036(2) 0.037(2) 0.035(2) 0.0005(17) -0.0075(17) 0.0014(17)
S203 0.0281(19) 0.045(2) 0.034(2) 0.0032(18) -0.0068(16) -0.0015(17)
S204 0.027(2) 0.053(2) 0.042(2) -0.0006(19) -0.0019(17) 0.0012(18)
S205 0.0296(19) 0.041(2) 0.0254(19) -0.0034(17) -0.0055(15) -0.0016(16)
S206 0.047(2) 0.040(2) 0.045(2) 0.0064(19) -0.0134(19) -0.0001(18)
S207 0.037(2) 0.047(2) 0.046(2) -0.0052(19) 0.0032(18) -0.0143(18)
S208 0.0262(19) 0.035(2) 0.030(2) -0.0033(16) -0.0035(15) 0.0010(16)
S209 0.031(2) 0.042(2) 0.030(2) 0.0023(17) 0.0011(16) -0.0035(17)
S210 0.0253(19) 0.037(2) 0.030(2) -0.0033(17) -0.0056(15) 0.0015(16)
S211 0.0247(19) 0.037(2) 0.029(2) -0.0019(16) -0.0057(15) -0.0047(16)
S213 0.043(2) 0.055(3) 0.113(4) 0.014(3) -0.039(3) -0.014(2)
S214 0.041(2) 0.048(2) 0.034(2) -0.0083(18) -0.0065(17) 0.0030(18)
S215 0.059(3) 0.056(3) 0.059(3) -0.011(2) -0.021(2) -0.023(2)
S216 0.075(3) 0.055(3) 0.047(3) 0.005(2) -0.032(2) -0.015(2)
S217 0.355(13) 0.120(6) 0.320(12) 0.064(7) -0.308(12) -0.090(7)
S301 0.0266(19) 0.029(2) 0.035(2) -0.0066(16) -0.0060(16) -0.0027(15)
S302 0.0281(19) 0.028(2) 0.030(2) -0.0025(16) -0.0102(15) -0.0003(15)
S303 0.0234(18) 0.0278(19) 0.0272(19) -0.0025(16) -0.0066(15) -0.0037(15)
S304 0.0253(19) 0.044(2) 0.041(2) -0.0110(18) -0.0054(16) 0.0064(17)
S305 0.0293(19) 0.026(2) 0.033(2) -0.0047(16) -0.0005(16) -0.0021(15)
S306 0.0250(18) 0.032(2) 0.035(2) -0.0058(17) -0.0090(16) -0.0022(15)
S307 0.0267(19) 0.0248(19) 0.030(2) -0.0008(16) -0.0021(15) 0.0000(15)
S308 0.0266(18) 0.0230(19) 0.032(2) -0.0007(16) -0.0055(15) -0.0013(15)
S309 0.034(2) 0.0244(19) 0.033(2) -0.0014(16) -0.0048(16) -0.0025(16)
S310 0.0204(18) 0.031(2) 0.032(2) -0.0025(16) -0.0042(15) -0.0011(15)
S311 0.044(2) 0.038(2) 0.033(2) -0.0025(18) -0.0048(17) -0.0167(18)
S312 0.0195(17) 0.0226(18) 0.0257(19) -0.0025(15) -0.0066(14) -0.0006(14)
S313 0.0284(19) 0.031(2) 0.037(2) -0.0001(17) -0.0090(16) -0.0002(16)
S314 0.046(2) 0.028(2) 0.034(2) 0.0010(17) -0.0158(17) -0.0037(17)
S401 0.075(3) 0.030(2) 0.058(3) -0.007(2) 0.021(2) -0.010(2)
S402 0.031(2) 0.032(2) 0.036(2) 0.0037(17) -0.0022(16) 0.0002(16)
S403 0.0305(19) 0.028(2) 0.035(2) -0.0051(16) -0.0035(16) -0.0018(16)
S404 0.043(2) 0.031(2) 0.044(2) -0.0048(18) 0.0141(18) -0.0034(17)
S405 0.0279(19) 0.032(2) 0.029(2) -0.0028(16) -0.0076(15) 0.0031(16)
S406 0.032(2) 0.033(2) 0.038(2) -0.0050(17) -0.0096(17) 0.0040(16)
S407 0.0278(19) 0.033(2) 0.040(2) -0.0054(17) -0.0078(16) -0.0046(16)
S408 0.0240(18) 0.033(2) 0.033(2) -0.0024(17) -0.0055(15) 0.0001(15)
S409 0.036(2) 0.035(2) 0.048(2) -0.0145(18) -0.0180(18) 0.0046(17)
S410 0.0277(18) 0.0231(19) 0.0268(19) -0.0037(15) -0.0072(15) -0.0030(15)
S411 0.031(2) 0.033(2) 0.037(2) -0.0047(17) -0.0124(16) -0.0018(16)
S412 0.0285(19) 0.033(2) 0.031(2) -0.0054(16) -0.0067(16) 0.0058(16)
S413 0.021(3) 0.014(3) 0.020(4) 0.010(3) -0.023(3) -0.015(3)
S414 0.052(5) 0.046(5) 0.037(4) -0.010(4) -0.007(4) -0.007(4)
S415 0.044(2) 0.057(3) 0.061(3) -0.019(2) -0.020(2) -0.015(2)
N11 0.023(6) 0.035(7) 0.037(7) -0.010(6) -0.005(5) 0.007(5)
N31 0.027(6) 0.021(6) 0.031(6) 0.011(5) -0.011(5) 0.006(5)

loop_
_atom_type_symbol
_atom_type_description
_atom_type_scat_dispersion_real
_atom_type_scat_dispersion_imag
_atom_type_scat_source
C C 0.0033 0.0016 'International Tables Vol C Tables 4.2.6.8 and 6.1.1.4'
H H 0.0000 0.0000 'International Tables Vol C Tables 4.2.6.8 and 6.1.1.4'
N N 0.0061 0.0033 'International Tables Vol C Tables 4.2.6.8 and 6.1.1.4'
O O 0.0106 0.0060 'International Tables Vol C Tables 4.2.6.8 and 6.1.1.4'
S S 0.1246 0.1234 'International Tables Vol C Tables 4.2.6.8 and 6.1.1.4'
Cd Cd -0.8075 1.2024 'International Tables Vol C Tables 4.2.6.8 and 6.1.1.4'

loop_
_geom_angle_atom_site_label_1
_geom_angle_atom_site_label_2
_geom_angle_atom_site_label_3
_geom_angle
_geom_angle_site_symmetry_1
_geom_angle_site_symmetry_3
_geom_angle_publ_flag
S112 Cd8 S114 108.02(11) . . ?
S112 Cd8 S107 103.28(11) . . ?
S114 Cd8 S107 114.79(12) . . ?
S112 Cd8 S111 100.40(11) . . ?
S114 Cd8 S111 117.39(11) . . ?
S107 Cd8 S111 110.85(11) . . ?
S102 Cd11 S109 114.45(13) . . ?
S102 Cd11 S112 111.23(11) . . ?
S109 Cd11 S112 102.83(11) . . ?
S102 Cd11 S101 110.85(12) . . ?
S109 Cd11 S101 116.88(12) . . ?
S112 Cd11 S101 99.07(11) . . ?
S113 Cd12 S103 109.85(14) . . ?
S113 Cd12 S105 121.12(17) . . ?
S103 Cd12 S105 103.54(11) . . ?
S113 Cd12 S102 111.21(17) . . ?
S103 Cd12 S102 111.10(12) . . ?
S105 Cd12 S102 99.39(11) . . ?
N11 Cd13 S104 111.1(3) . . ?
N11 Cd13 S107 105.8(3) . . ?
S104 Cd13 S107 119.19(12) . . ?
N11 Cd13 S101 96.6(3) . . ?
S104 Cd13 S101 111.81(12) . . ?
S107 Cd13 S101 109.78(12) . . ?
N12 Cd14 S106 123.7(3) . . ?
N12 Cd14 S108 93.0(3) . . ?
S106 Cd14 S108 112.48(11) . . ?
N12 Cd14 S111 104.4(3) . . ?
S106 Cd14 S111 107.69(11) . . ?
S108 Cd14 S111 115.29(11) . . ?
S110 Cd15 S103 116.92(12) . . ?
S110 Cd15 S112 104.27(11) . . ?
S103 Cd15 S112 101.59(11) . . ?
S110 Cd15 S106 114.66(11) . . ?
S103 Cd15 S106 113.24(11) . . ?
S112 Cd15 S106 103.74(10) . . ?
S115 Cd16 S110 118.75(12) . . ?
S115 Cd16 S109 108.57(12) . . ?
S110 Cd16 S109 101.19(11) . . ?
S115 Cd16 S114 119.49(12) . . ?
S110 Cd16 S114 101.67(11) . . ?
S109 Cd16 S114 104.96(11) . . ?
S105 Cd17 S108 115.23(11) . . ?
S105 Cd17 S112 106.49(11) . . ?
S108 Cd17 S112 102.98(11) . . ?
S105 Cd17 S104 120.77(12) . . ?
S108 Cd17 S104 106.43(11) . . ?
S112 Cd17 S104 102.77(11) . . ?
S217 Cd21 S201 125.2(2) . . ?
S217 Cd21 S213 114.0(3) . . ?
S201 Cd21 S213 102.06(13) . . ?
S217 Cd21 S216 104.5(3) . . ?
S201 Cd21 S216 97.03(13) . . ?
S213 Cd21 S216 113.08(14) . . ?
N22 Cd22 S204 112.1(3) . . ?
N22 Cd22 S207 113.3(3) . . ?
S204 Cd22 S207 116.74(13) . . ?
N22 Cd22 S205 96.5(3) . . ?
S204 Cd22 S205 107.37(11) . . ?
S207 Cd22 S205 108.67(12) . . ?
S206 Cd23 S209 118.16(12) . . ?
S206 Cd23 S203 100.08(12) . . ?
S209 Cd23 S203 113.53(12) . . ?
S206 Cd23 S210 127.46(12) . . ?
S209 Cd23 S210 95.58(11) . . ?
S203 Cd23 S210 101.47(11) . . ?
S203 Cd24 S213 123.60(13) . . ?
S203 Cd24 S211 109.44(11) . . ?
S213 Cd24 S211 98.31(13) . . ?
S203 Cd24 S204 105.92(12) . . ?
S213 Cd24 S204 114.45(15) . . ?
S211 Cd24 S204 102.92(11) . . ?
N21 Cd25 S202 118.2(3) . . ?
N21 Cd25 S208 97.9(3) . . ?
S202 Cd25 S208 115.95(11) . . ?
N21 Cd25 S214 95.3(3) . . ?
S202 Cd25 S214 110.33(12) . . ?
S208 Cd25 S214 117.13(12) . . ?
S216 Cd26 S209 129.20(13) . . ?
S216 Cd26 S211 109.22(13) . . ?
S209 Cd26 S211 90.39(11) . . ?
S216 Cd26 S214 109.41(14) . . ?
S209 Cd26 S214 112.11(12) . . ?
S211 Cd26 S214 100.89(11) . . ?
S201 Cd27 S211 102.44(12) . . ?
S201 Cd27 S207 118.98(13) . . ?
S211 Cd27 S207 108.87(12) . . ?
S201 Cd27 S202 111.75(12) . . ?
S211 Cd27 S202 104.18(11) . . ?
S207 Cd27 S202 109.35(12) . . ?
S210 Cd28 S211 111.98(11) . . ?
S210 Cd28 S205 119.62(11) . . ?
S211 Cd28 S205 97.29(11) . . ?
S210 Cd28 S208 118.11(11) . . ?
S211 Cd28 S208 105.76(11) . . ?
S205 Cd28 S208 101.31(11) . . ?
N32 Cd31 S304 108.6(3) . . ?
N32 Cd31 S310 104.7(3) . . ?
S304 Cd31 S310 109.85(11) . . ?
N32 Cd31 S305 98.6(3) . . ?
S304 Cd31 S305 119.87(11) . . ?
S310 Cd31 S305 113.38(10) . . ?
S306 Cd32 S312 103.14(10) . . ?
S306 Cd32 S308 113.59(11) . . ?
S312 Cd32 S308 106.21(10) . . ?
S306 Cd32 S310 122.15(10) . . ?
S312 Cd32 S310 100.00(10) . . ?
S308 Cd32 S310 109.35(11) . . ?
S215 Cd33 S301 115.48(13) . . ?
S215 Cd33 S306 107.76(13) . . ?
S301 Cd33 S306 104.48(10) . . ?
S215 Cd33 S314 117.12(13) . . ?
S301 Cd33 S314 116.66(11) . . ?
S306 Cd33 S314 90.71(11) . . ?
S312 Cd34 S301 103.19(10) . . ?
S312 Cd34 S309 105.79(10) . . ?
S301 Cd34 S309 114.56(11) . . ?
S312 Cd34 S302 102.02(10) . . ?
S301 Cd34 S302 113.29(11) . . ?
S309 Cd34 S302 115.90(11) . . ?
S314 Cd35 S313 130.37(12) . . ?
S314 Cd35 S312 110.93(11) . . ?
S313 Cd35 S312 93.27(10) . . ?
S314 Cd35 S304 107.24(12) . . ?
S313 Cd35 S304 111.20(11) . . ?
S312 Cd35 S304 98.54(11) . . ?
S311 Cd36 S309 120.45(12) . . ?
S311 Cd36 S307 101.87(11) . . ?
S309 Cd36 S307 109.27(11) . . ?
S311 Cd36 S313 114.64(12) . . ?
S309 Cd36 S313 107.13(11) . . ?
S307 Cd36 S313 101.61(10) . . ?
S307 Cd37 S312 106.56(10) . . ?
S307 Cd37 S305 113.04(11) . . ?
S312 Cd37 S305 106.00(10) . . ?
S307 Cd37 S303 122.20(10) . . ?
S312 Cd37 S303 100.13(10) . . ?
S305 Cd37 S303 107.05(11) . . ?
N31 Cd38 S303 112.3(3) . . ?
N31 Cd38 S302 103.7(3) . . ?
S303 Cd38 S302 108.25(11) . . ?
N31 Cd38 S308 110.3(3) . . ?
S303 Cd38 S308 110.27(10) . . ?
S302 Cd38 S308 111.87(10) . . ?
S407 Cd40 S402 126.58(12) . . ?
S407 Cd40 S410 97.88(11) . . ?
S402 Cd40 S410 114.40(10) . . ?
S407 Cd40 S408 116.20(11) . . ?
S402 Cd40 S408 99.70(11) . . ?
S410 Cd40 S408 99.53(10) . . ?
S414 Cd41 S44' 24.0(2) . . ?
S414 Cd41 S409 121.33(18) . . ?
S44' Cd41 S409 111.13(18) . . ?
S414 Cd41 S410 118.00(18) . . ?
S44' Cd41 S410 105.82(18) . . ?
S409 Cd41 S410 106.75(11) . . ?
S414 Cd41 S412 94.88(18) . . ?
S44' Cd41 S412 118.19(19) . . ?
S409 Cd41 S412 114.15(11) . . ?
S410 Cd41 S412 99.02(10) . . ?
N42 Cd42 S408 103.9(3) . . ?
N42 Cd42 S406 113.5(3) . . ?
S408 Cd42 S406 112.93(11) . . ?
N42 Cd42 S403 102.1(3) . . ?
S408 Cd42 S403 112.33(11) . . ?
S406 Cd42 S403 111.32(11) . . ?
N41 Cd43 S412 102.7(3) . . ?
N41 Cd43 S405 114.9(3) . . ?
S412 Cd43 S405 112.48(11) . . ?
N41 Cd43 S402 105.5(3) . . ?
S412 Cd43 S402 127.15(11) . . ?
S405 Cd43 S402 94.49(11) . . ?
S404 Cd44 S410 108.97(12) . . ?
S404 Cd44 S403 113.39(11) . . ?
S410 Cd44 S403 110.23(10) . . ?
S404 Cd44 S405 119.46(12) . . ?
S410 Cd44 S405 98.15(10) . . ?
S403 Cd44 S405 105.50(11) . . ?
S415 Cd45 S411 122.91(13) . . ?
S415 Cd45 S407 107.85(12) . . ?
S411 Cd45 S407 102.99(11) . . ?
S415 Cd45 S409 116.53(13) . . ?
S411 Cd45 S409 100.26(11) . . ?
S407 Cd45 S409 104.14(11) . . ?
S413 Cd46 S411 118.17(16) . . ?
S413 Cd46 S410 95.12(14) . . ?
S411 Cd46 S410 101.75(11) . . ?
S413 Cd46 S406 108.49(16) . . ?
S411 Cd46 S406 121.99(11) . . ?
S410 Cd46 S406 106.57(11) . . ?
S413 Cd46 S43' 23.5(3) . . ?
S411 Cd46 S43' 97.1(3) . . ?
S410 Cd46 S43' 111.2(3) . . ?
S406 Cd46 S43' 117.2(3) . . ?
S401 Cd47 S414 114.00(18) . . ?
S401 Cd47 S413 106.55(16) . . ?
S414 Cd47 S413 121.9(2) . . ?
S401 Cd47 S44' 118.12(18) . . ?
S414 Cd47 S44' 23.7(2) . . ?
S413 Cd47 S44' 100.0(2) . . ?
S401 Cd47 S404 121.36(14) . . ?
S414 Cd47 S404 97.52(18) . . ?
S413 Cd47 S404 94.87(15) . . ?
S44' Cd47 S404 110.44(17) . . ?
S401 Cd47 S43' 97.1(3) . . ?
S414 Cd47 S43' 111.2(3) . . ?
S413 Cd47 S43' 22.0(3) . . ?
S44' Cd47 S43' 87.5(3) . . ?
S404 Cd47 S43' 116.4(3) . . ?
C161 S101 Cd13 98.9(3) . . ?
C161 S101 Cd11 109.9(3) . . ?
Cd13 S101 Cd11 101.51(12) . . ?
C121 S102 Cd11 104.6(4) . . ?
C121 S102 Cd12 108.7(4) . . ?
Cd11 S102 Cd12 106.02(13) . . ?
C151 S103 Cd15 101.3(3) . . ?
C151 S103 Cd12 109.9(3) . . ?
Cd15 S103 Cd12 109.80(13) . . ?
C141 S104 Cd13 103.9(4) . . ?
C141 S104 Cd17 107.3(4) . . ?
Cd13 S104 Cd17 94.70(11) . . ?
C231 S105 Cd17 99.1(4) . . ?
C231 S105 Cd12 106.5(5) . . ?
Cd17 S105 Cd12 106.24(13) . . ?
C191 S106 Cd14 108.3(3) . . ?
C191 S106 Cd15 104.9(3) . . ?
Cd14 S106 Cd15 98.95(12) . . ?
C181 S107 Cd13 110.8(4) . . ?
C181 S107 Cd8 101.8(4) . . ?
Cd13 S107 Cd8 96.98(12) . . ?
C131 S108 Cd17 100.5(3) . . ?
C131 S108 Cd14 105.7(3) . . ?
Cd17 S108 Cd14 101.26(12) . . ?
C111 S109 Cd11 100.3(3) . . ?
C111 S109 Cd16 109.3(3) . . ?
Cd11 S109 Cd16 112.50(13) . . ?
C201 S110 Cd15 100.7(4) . . ?
C201 S110 Cd16 112.8(4) . . ?
Cd15 S110 Cd16 111.82(12) . . ?
C211 S111 Cd8 101.7(3) . . ?
C211 S111 Cd14 110.0(3) . . ?
Cd8 S111 Cd14 101.90(11) . . ?
Cd8 S112 Cd17 117.96(12) . . ?
Cd8 S112 Cd11 110.07(12) . . ?
Cd17 S112 Cd11 105.48(11) . . ?
Cd8 S112 Cd15 106.65(12) . . ?
Cd17 S112 Cd15 109.18(12) . . ?
Cd11 S112 Cd15 107.07(11) . . ?
C101 S113 Cd12 107.2(5) . . ?
C171 S114 Cd8 102.9(3) . . ?
C171 S114 Cd16 110.6(3) . . ?
Cd8 S114 Cd16 107.37(12) . . ?
C221 S115 Cd16 101.5(4) . . ?
C361 S201 Cd27 108.5(6) . . ?
C361 S201 Cd21 107.9(6) . . ?
Cd27 S201 Cd21 105.71(14) . . ?
C331 S202 Cd25 109.6(4) . . ?
C331 S202 Cd27 99.3(4) . . ?
Cd25 S202 Cd27 97.72(12) . . ?
C281 S203 Cd24 105.5(4) . . ?
C281 S203 Cd23 105.7(4) . . ?
Cd24 S203 Cd23 107.20(12) . . ?
C291 S204 Cd22 110.3(4) . . ?
C291 S204 Cd24 101.8(4) . . ?
Cd22 S204 Cd24 100.38(13) . . ?
C321 S205 Cd28 108.1(3) . . ?
C321 S205 Cd22 105.1(3) . . ?
Cd28 S205 Cd22 103.25(11) . . ?
C251 S206 Cd23 108.0(3) . . ?
C341 S207 Cd22 106.0(4) . . ?
C341 S207 Cd27 102.5(4) . . ?
Cd22 S207 Cd27 98.05(12) . . ?
C241 S208 Cd25 106.3(3) . . ?
C241 S208 Cd28 98.8(3) . . ?
Cd25 S208 Cd28 98.23(11) . . ?
C261 S209 Cd26 116.3(3) . . ?
C261 S209 Cd23 108.2(3) . . ?
Cd26 S209 Cd23 113.90(13) . . ?
C271 S210 Cd28 102.0(3) . . ?
C271 S210 Cd23 109.3(3) . . ?
Cd28 S210 Cd23 100.67(12) . . ?
Cd27 S211 Cd28 115.07(12) . . ?
Cd27 S211 Cd24 107.69(12) . . ?
Cd28 S211 Cd24 104.73(12) . . ?
Cd27 S211 Cd26 109.06(13) . . ?
Cd28 S211 Cd26 110.21(12) . . ?
Cd24 S211 Cd26 109.92(12) . . ?
C301 S213 Cd24 107.3(5) . . ?
C301 S213 Cd21 108.0(5) . . ?
Cd24 S213 Cd21 110.96(16) . . ?
C311 S214 Cd25 102.9(4) . . ?
C311 S214 Cd26 107.7(3) . . ?
Cd25 S214 Cd26 100.31(12) . . ?
C401 S215 Cd33 100.4(4) . . ?
C351 S216 Cd26 103.6(4) . . ?
C351 S216 Cd21 102.7(4) . . ?
Cd26 S216 Cd21 106.57(14) . . ?
C491 S301 Cd34 95.0(3) . . ?
C491 S301 Cd33 107.6(3) . . ?
Cd34 S301 Cd33 108.62(12) . . ?
C441 S302 Cd38 107.5(3) . . ?
C441 S302 Cd34 103.9(3) . . ?
Cd38 S302 Cd34 101.19(11) . . ?
C371 S303 Cd38 105.2(3) . . ?
C371 S303 Cd37 107.3(3) . . ?
Cd38 S303 Cd37 100.42(11) . . ?
C471 S304 Cd31 109.8(4) . . ?
C471 S304 Cd35 101.9(4) . . ?
Cd31 S304 Cd35 99.65(11) . . ?
C391 S305 Cd37 96.2(3) . . ?
C391 S305 Cd31 109.6(3) . . ?
Cd37 S305 Cd31 93.67(11) . . ?
C421 S306 Cd32 104.9(3) . . ?
C421 S306 Cd33 103.2(3) . . ?
Cd32 S306 Cd33 107.34(11) . . ?
C381 S307 Cd37 101.2(3) . . ?
C381 S307 Cd36 106.1(3) . . ?
Cd37 S307 Cd36 103.12(11) . . ?
C431 S308 Cd32 101.9(3) . . ?
C431 S308 Cd38 114.4(3) . . ?
Cd32 S308 Cd38 98.60(11) . . ?
C481 S309 Cd34 106.8(3) . . ?
C481 S309 Cd36 108.2(3) . . ?
Cd34 S309 Cd36 101.86(12) . . ?
C501 S310 Cd32 111.1(3) . . ?
C501 S310 Cd31 102.9(3) . . ?
Cd32 S310 Cd31 97.00(11) . . ?
C461 S311 Cd36 108.0(4) . . ?
Cd34 S312 Cd32 108.28(11) . . ?
Cd34 S312 Cd37 105.33(11) . . ?
Cd32 S312 Cd37 112.90(12) . . ?
Cd34 S312 Cd35 108.29(11) . . ?
Cd32 S312 Cd35 106.60(11) . . ?
Cd37 S312 Cd35 115.20(12) . . ?
C451 S313 Cd35 114.3(3) . . ?
C451 S313 Cd36 114.1(4) . . ?
Cd35 S313 Cd36 109.26(12) . . ?
C411 S314 Cd35 106.6(4) . . ?
C411 S314 Cd33 114.2(4) . . ?
Cd35 S314 Cd33 108.56(12) . . ?
C641 S401 Cd47 110.4(6) . . ?
C561 S402 Cd40 110.9(3) . . ?
C561 S402 Cd43 103.9(3) . . ?
Cd40 S402 Cd43 96.91(11) . . ?
C531 S403 Cd42 109.6(3) . . ?
C531 S403 Cd44 99.2(3) . . ?
Cd42 S403 Cd44 97.75(11) . . ?
C511 S404 Cd44 100.5(3) . . ?
C511 S404 Cd47 107.5(3) . . ?
Cd44 S404 Cd47 105.90(14) . . ?
C541 S405 Cd43 105.1(4) . . ?
C541 S405 Cd44 107.8(4) . . ?
Cd43 S405 Cd44 101.66(12) . . ?
C621 S406 Cd42 108.1(4) . . ?
C621 S406 Cd46 105.6(4) . . ?
Cd42 S406 Cd46 101.46(11) . . ?
C581 S407 Cd40 111.3(3) . . ?
C581 S407 Cd45 110.0(3) . . ?
Cd40 S407 Cd45 115.59(12) . . ?
C591 S408 Cd42 107.6(3) . . ?
C591 S408 Cd40 101.4(3) . . ?
Cd42 S408 Cd40 108.03(12) . . ?
C611 S409 Cd41 101.1(4) . . ?
C611 S409 Cd45 115.6(3) . . ?
Cd41 S409 Cd45 106.94(12) . . ?
Cd41 S410 Cd44 108.80(11) . . ?
Cd41 S410 Cd46 106.04(11) . . ?
Cd44 S410 Cd46 106.44(11) . . ?
Cd41 S410 Cd40 111.23(12) . . ?
Cd44 S410 Cd40 111.77(12) . . ?
Cd46 S410 Cd40 112.26(12) . . ?
C551 S411 Cd46 101.8(3) . . ?
C551 S411 Cd45 112.7(3) . . ?
Cd46 S411 Cd45 110.59(13) . . ?
C571 S412 Cd43 111.5(3) . . ?
C571 S412 Cd41 101.6(3) . . ?
Cd43 S412 Cd41 106.33(11) . . ?
S43' S413 C631 51.3(11) . . ?
S43' S413 C636 87.3(9) . . ?
C631 S413 C636 36.6(7) . . ?
S43' S413 Cd46 78.2(8) . . ?
C631 S413 Cd46 110.1(8) . . ?
C636 S413 Cd46 119.8(8) . . ?
S43' S413 Cd47 91.3(8) . . ?
C631 S413 Cd47 111.0(8) . . ?
C636 S413 Cd47 123.1(8) . . ?
Cd46 S413 Cd47 115.5(2) . . ?
C601 S414 Cd41 123.8(13) . . ?
C601 S414 Cd47 131.5(13) . . ?
Cd41 S414 Cd47 101.3(3) . . ?
C521 S415 Cd45 98.9(4) . . ?
C11 N11 C15 118.4(10) . . ?
C11 N11 Cd13 116.5(8) . . ?
C15 N11 Cd13 122.5(8) . . ?
C25 N12 C21 118.6(11) . . ?
C25 N12 Cd14 120.1(8) . . ?
C21 N12 Cd14 117.1(8) . . ?
C35 N21 C31 118.7(11) . . ?
C35 N21 Cd25 119.0(8) . . ?
C31 N21 Cd25 116.7(8) . . ?
C41 N22 C45 118.8(11) . . ?
C41 N22 Cd22 116.3(8) . . ?
C45 N22 Cd22 119.1(8) . . ?
C51 N31 C55 118.0(10) . . ?
C51 N31 Cd38 120.5(8) . . ?
C55 N31 Cd38 121.5(8) . . ?
C65 N32 C61 118.9(11) . . ?
C65 N32 Cd31 122.5(8) . . ?
C61 N32 Cd31 117.6(8) . . ?
C71 N41 C75 118.1(10) . . ?
C71 N41 Cd43 117.4(8) . . ?
C75 N41 Cd43 124.5(8) . . ?
C81 N42 C85 119.2(12) . . ?
C81 N42 Cd42 117.5(9) . . ?
C85 N42 Cd42 122.6(9) . . ?
C13 O11 C16 115.7(9) . . ?
C23 O12 C26 118.3(9) . . ?
C33 O21 C36 117.8(9) . . ?
C43 O22 C46 117.1(9) . . ?
C53 O31 C56 116.4(9) . . ?
C63 O32 C66 116.6(9) . . ?
C73 O41 C76 117.8(9) . . ?
C83 O42 C86 117.3(9) . . ?
C56 C1 C36 111.8(9) . . ?
C56 C1 C86 113.2(9) . 2_961 ?
C36 C1 C86 105.0(9) . 2_961 ?
C56 C1 C26 104.3(9) . . ?
C36 C1 C26 110.8(9) . . ?
C86 C1 C26 112.1(9) 2_961 . ?
C76 C2 C66 113.3(10) . 2_871 ?
C76 C2 C16 110.8(9) . . ?
C66 C2 C16 103.8(10) 2_871 . ?
C76 C2 C46 103.6(10) . . ?
C66 C2 C46 112.3(10) 2_871 . ?
C16 C2 C46 113.4(10) . . ?
N11 C11 C12 124.3(12) . . ?
C13 C12 C11 117.0(12) . . ?
O11 C13 C12 125.0(11) . . ?
O11 C13 C14 113.6(11) . . ?
C12 C13 C14 121.4(11) . . ?
C15 C14 C13 116.8(12) . . ?
N11 C15 C14 122.0(12) . . ?
O11 C16 C2 105.1(9) . . ?
N12 C21 C22 122.5(12) . . ?
C23 C22 C21 117.7(12) . . ?
O12 C23 C24 126.1(11) . . ?
O12 C23 C22 113.7(10) . . ?
C24 C23 C22 120.2(11) . . ?
C23 C24 C25 119.2(12) . . ?
N12 C25 C24 121.7(12) . . ?
O12 C26 C1 106.0(9) . . ?
N21 C31 C32 122.4(13) . . ?
C31 C32 C33 117.2(12) . . ?
C34 C33 O21 124.4(11) . . ?
C34 C33 C32 121.3(12) . . ?
O21 C33 C32 114.3(11) . . ?
C33 C34 C35 117.0(12) . . ?
N21 C35 C34 123.4(12) . . ?
O21 C36 C1 106.0(9) . . ?
N22 C41 C42 122.8(11) . . ?
C41 C42 C43 116.1(11) . . ?
O22 C43 C44 125.1(11) . . ?
O22 C43 C42 113.1(10) . . ?
C44 C43 C42 121.7(11) . . ?
C45 C44 C43 116.8(12) . . ?
N22 C45 C44 123.5(12) . . ?
O22 C46 C2 106.5(9) . . ?
N31 C51 C52 122.1(11) . . ?
C53 C52 C51 120.1(11) . . ?
O31 C53 C52 125.8(10) . . ?
O31 C53 C54 114.9(10) . . ?
C52 C53 C54 119.3(11) . . ?
C55 C54 C53 117.3(11) . . ?
N31 C55 C54 123.1(11) . . ?
O31 C56 C1 106.7(9) . . ?
N32 C61 C62 123.5(12) . . ?
C61 C62 C63 116.2(12) . . ?
O32 C63 C64 125.1(11) . . ?
O32 C63 C62 113.3(10) . . ?
C64 C63 C62 121.7(11) . . ?
C63 C64 C65 117.5(11) . . ?
N32 C65 C64 122.2(11) . . ?
O32 C66 C2 104.8(9) . 2_871 ?
N41 C71 C72 122.6(11) . . ?
C73 C72 C71 118.3(11) . . ?
O41 C73 C72 116.8(10) . . ?
O41 C73 C74 122.7(10) . . ?
C72 C73 C74 120.4(11) . . ?
C75 C74 C73 116.7(11) . . ?
N41 C75 C74 123.9(12) . . ?
O41 C76 C2 106.0(9) . . ?
N42 C81 C82 122.0(12) . . ?
C81 C82 C83 118.6(12) . . ?
O42 C83 C84 124.6(11) . . ?
O42 C83 C82 115.4(10) . . ?
C84 C83 C82 120.0(12) . . ?
C83 C84 C85 117.0(12) . . ?
N42 C85 C84 123.2(12) . . ?
O42 C86 C1 105.9(9) . 2_961 ?
C102 C101 C106 120.0 . . ?
C102 C101 S113 122.4(10) . . ?
C106 C101 S113 117.4(10) . . ?
C103 C102 C101 120.0 . . ?
C102 C103 C104 120.0 . . ?
C105 C104 C103 120.0 . . ?
C104 C105 C106 120.0 . . ?
C105 C106 C101 120.0 . . ?
C112 C111 C116 120.0 . . ?
C112 C111 S109 116.6(5) . . ?
C116 C111 S109 123.4(5) . . ?
C111 C112 C113 120.0 . . ?
C112 C113 C114 120.0 . . ?
C113 C114 C115 120.0 . . ?
C116 C115 C114 120.0 . . ?
C115 C116 C111 120.0 . . ?
C122 C121 C126 120.0 . . ?
C122 C121 S102 117.0(8) . . ?
C126 C121 S102 122.9(8) . . ?
C121 C122 C123 120.0 . . ?
C122 C123 C124 120.0 . . ?
C125 C124 C123 120.0 . . ?
C124 C125 C126 120.0 . . ?
C125 C126 C121 120.0 . . ?
C132 C131 C136 120.0 . . ?
C132 C131 S108 116.9(6) . . ?
C136 C131 S108 123.1(6) . . ?
C131 C132 C133 120.0 . . ?
C134 C133 C132 120.0 . . ?
C135 C134 C133 120.0 . . ?
C136 C135 C134 120.0 . . ?
C135 C136 C131 120.0 . . ?
C142 C141 C146 120.0 . . ?
C142 C141 S104 122.8(7) . . ?
C146 C141 S104 117.2(7) . . ?
C143 C142 C141 120.0 . . ?
C144 C143 C142 120.0 . . ?
C143 C144 C145 120.0 . . ?
C146 C145 C144 120.0 . . ?
C145 C146 C141 120.0 . . ?
C152 C151 C156 120.0 . . ?
C152 C151 S103 121.8(5) . . ?
C156 C151 S103 118.2(5) . . ?
C151 C152 C153 120.0 . . ?
C154 C153 C152 120.0 . . ?
C153 C154 C155 120.0 . . ?
C154 C155 C156 120.0 . . ?
C155 C156 C151 120.0 . . ?
C162 C161 C166 120.0 . . ?
C162 C161 S101 117.7(6) . . ?
C166 C161 S101 122.3(6) . . ?
C161 C162 C163 120.0 . . ?
C162 C163 C164 120.0 . . ?
C165 C164 C163 120.0 . . ?
C166 C165 C164 120.0 . . ?
C165 C166 C161 120.0 . . ?
C172 C171 C176 120.0 . . ?
C172 C171 S114 122.8(6) . . ?
C176 C171 S114 117.2(6) . . ?
C171 C172 C173 120.0 . . ?
C172 C173 C174 120.0 . . ?
C173 C174 C175 120.0 . . ?
C176 C175 C174 120.0 . . ?
C175 C176 C171 120.0 . . ?
C182 C181 C186 120.0 . . ?
C182 C181 S107 117.7(8) . . ?
C186 C181 S107 122.3(8) . . ?
C183 C182 C181 120.0 . . ?
C184 C183 C182 120.0 . . ?
C183 C184 C185 120.0 . . ?
C184 C185 C186 120.0 . . ?
C185 C186 C181 120.0 . . ?
C192 C191 C196 120.0 . . ?
C192 C191 S106 122.7(6) . . ?
C196 C191 S106 117.2(6) . . ?
C193 C192 C191 120.0 . . ?
C192 C193 C194 120.0 . . ?
C195 C194 C193 120.0 . . ?
C194 C195 C196 120.0 . . ?
C195 C196 C191 120.0 . . ?
C202 C201 C206 120.0 . . ?
C202 C201 S110 119.8(7) . . ?
C206 C201 S110 120.2(7) . . ?
C203 C202 C201 120.0 . . ?
C204 C203 C202 120.0 . . ?
C203 C204 C205 120.0 . . ?
C206 C205 C204 120.0 . . ?
C205 C206 C201 120.0 . . ?
C212 C211 C216 120.0 . . ?
C212 C211 S111 122.8(6) . . ?
C216 C211 S111 117.2(6) . . ?
C211 C212 C213 120.0 . . ?
C214 C213 C212 120.0 . . ?
C215 C214 C213 120.0 . . ?
C214 C215 C216 120.0 . . ?
C215 C216 C211 120.0 . . ?
C222 C221 C226 120.0 . . ?
C222 C221 S115 118.9(7) . . ?
C226 C221 S115 121.0(7) . . ?
C221 C222 C223 120.0 . . ?
C222 C223 C224 120.0 . . ?
C225 C224 C223 120.0 . . ?
C224 C225 C226 120.0 . . ?
C225 C226 C221 120.0 . . ?
C232 C231 C236 120.0 . . ?
C232 C231 S105 121.9(9) . . ?
C236 C231 S105 118.1(9) . . ?
C231 C232 C233 120.0 . . ?
C234 C233 C232 120.0 . . ?
C233 C234 C235 120.0 . . ?
C236 C235 C234 120.0 . . ?
C235 C236 C231 120.0 . . ?
C242 C241 C246 120.0 . . ?
C242 C241 S208 117.8(5) . . ?
C246 C241 S208 122.2(5) . . ?
C241 C242 C243 120.0 . . ?
C242 C243 C244 120.0 . . ?
C245 C244 C243 120.0 . . ?
C244 C245 C246 120.0 . . ?
C245 C246 C241 120.0 . . ?
C252 C251 C256 120.0 . . ?
C252 C251 S206 122.8(5) . . ?
C256 C251 S206 117.2(5) . . ?
C253 C252 C251 120.0 . . ?
C252 C253 C254 120.0 . . ?
C255 C254 C253 120.0 . . ?
C254 C255 C256 120.0 . . ?
C255 C256 C251 120.0 . . ?
C262 C261 C266 120.0 . . ?
C262 C261 S209 118.6(5) . . ?
C266 C261 S209 121.4(5) . . ?
C263 C262 C261 120.0 . . ?
C262 C263 C264 120.0 . . ?
C265 C264 C263 120.0 . . ?
C264 C265 C266 120.0 . . ?
C265 C266 C261 120.0 . . ?
C272 C271 C276 120.0 . . ?
C272 C271 S210 118.1(5) . . ?
C276 C271 S210 121.9(5) . . ?
C271 C272 C273 120.0 . . ?
C274 C273 C272 120.0 . . ?
C275 C274 C273 120.0 . . ?
C274 C275 C276 120.0 . . ?
C275 C276 C271 120.0 . . ?
C282 C281 C286 120.0 . . ?
C282 C281 S203 115.8(6) . . ?
C286 C281 S203 124.2(6) . . ?
C283 C282 C281 120.0 . . ?
C282 C283 C284 120.0 . . ?
C283 C284 C285 120.0 . . ?
C284 C285 C286 120.0 . . ?
C285 C286 C281 120.0 . . ?
C292 C291 C296 120.0 . . ?
C292 C291 S204 117.0(8) . . ?
C296 C291 S204 123.0(8) . . ?
C293 C292 C291 120.0 . . ?
C292 C293 C294 120.0 . . ?
C295 C294 C293 120.0 . . ?
C294 C295 C296 120.0 . . ?
C295 C296 C291 120.0 . . ?
C302 C301 C306 120.0 . . ?
C302 C301 S213 121.2(8) . . ?
C306 C301 S213 118.8(8) . . ?
C303 C302 C301 120.0 . . ?
C302 C303 C304 120.0 . . ?
C305 C304 C303 120.0 . . ?
C306 C305 C304 120.0 . . ?
C305 C306 C301 120.0 . . ?
C312 C311 C316 120.0 . . ?
C312 C311 S214 118.3(6) . . ?
C316 C311 S214 121.7(6) . . ?
C313 C312 C311 120.0 . . ?
C312 C313 C314 120.0 . . ?
C313 C314 C315 120.0 . . ?
C314 C315 C316 120.0 . . ?
C315 C316 C311 120.0 . . ?
C322 C321 C326 120.0 . . ?
C322 C321 S205 122.2(5) . . ?
C326 C321 S205 117.8(5) . . ?
C323 C322 C321 120.0 . . ?
C324 C323 C322 120.0 . . ?
C323 C324 C325 120.0 . . ?
C324 C325 C326 120.0 . . ?
C325 C326 C321 120.0 . . ?
C332 C331 C336 120.0 . . ?
C332 C331 S202 124.0(7) . . ?
C336 C331 S202 116.0(7) . . ?
C331 C332 C333 120.0 . . ?
C332 C333 C334 120.0 . . ?
C335 C334 C333 120.0 . . ?
C334 C335 C336 120.0 . . ?
C335 C336 C331 120.0 . . ?
C342 C341 C346 120.0 . . ?
C342 C341 S207 117.6(8) . . ?
C346 C341 S207 122.4(8) . . ?
C341 C342 C343 120.0 . . ?
C342 C343 C344 120.0 . . ?
C345 C344 C343 120.0 . . ?
C344 C345 C346 120.0 . . ?
C345 C346 C341 120.0 . . ?
C352 C351 C356 120.0 . . ?
C352 C351 S216 119.5(7) . . ?
C356 C351 S216 120.4(7) . . ?
C351 C352 C353 120.0 . . ?
C354 C353 C352 120.0 . . ?
C353 C354 C355 120.0 . . ?
C356 C355 C354 120.0 . . ?
C355 C356 C351 120.0 . . ?
C362 C361 C366 120.0 . . ?
C362 C361 S201 122.3(14) . . ?
C366 C361 S201 117.6(14) . . ?
C363 C362 C361 120.0 . . ?
C364 C363 C362 120.0 . . ?
C365 C364 C363 120.0 . . ?
C364 C365 C366 120.0 . . ?
C365 C366 C361 120.0 . . ?
C372 C371 C376 120.0 . . ?
C372 C371 S303 122.0(5) . . ?
C376 C371 S303 117.9(5) . . ?
C373 C372 C371 120.0 . . ?
C372 C373 C374 120.0 . . ?
C375 C374 C373 120.0 . . ?
C376 C375 C374 120.0 . . ?
C375 C376 C371 120.0 . . ?
C382 C381 C386 120.0 . . ?
C382 C381 S307 122.4(5) . . ?
C386 C381 S307 117.6(5) . . ?
C381 C382 C383 120.0 . . ?
C382 C383 C384 120.0 . . ?
C385 C384 C383 120.0 . . ?
C384 C385 C386 120.0 . . ?
C385 C386 C381 120.0 . . ?
C392 C391 C396 120.0 . . ?
C392 C391 S305 116.7(5) . . ?
C396 C391 S305 123.2(5) . . ?
C391 C392 C393 120.0 . . ?
C392 C393 C394 120.0 . . ?
C395 C394 C393 120.0 . . ?
C396 C395 C394 120.0 . . ?
C395 C396 C391 120.0 . . ?
C402 C401 C406 120.0 . . ?
C402 C401 S215 119.5(6) . . ?
C406 C401 S215 120.5(6) . . ?
C401 C402 C403 120.0 . . ?
C402 C403 C404 120.0 . . ?
C405 C404 C403 120.0 . . ?
C406 C405 C404 120.0 . . ?
C405 C406 C401 120.0 . . ?
C412 C411 C416 120.0 . . ?
C412 C411 S314 121.2(7) . . ?
C416 C411 S314 118.8(7) . . ?
C413 C412 C411 120.0 . . ?
C412 C413 C414 120.0 . . ?
C415 C414 C413 120.0 . . ?
C414 C415 C416 120.0 . . ?
C415 C416 C411 120.0 . . ?
C422 C421 C426 120.0 . . ?
C422 C421 S306 118.9(5) . . ?
C426 C421 S306 121.1(5) . . ?
C423 C422 C421 120.0 . . ?
C422 C423 C424 120.0 . . ?
C423 C424 C425 120.0 . . ?
C426 C425 C424 120.0 . . ?
C425 C426 C421 120.0 . . ?
C432 C431 C436 120.0 . . ?
C432 C431 S308 119.1(5) . . ?
C436 C431 S308 120.6(5) . . ?
C431 C432 C433 120.0 . . ?
C434 C433 C432 120.0 . . ?
C433 C434 C435 120.0 . . ?
C434 C435 C436 120.0 . . ?
C435 C436 C431 120.0 . . ?
C442 C441 C446 120.0 . . ?
C442 C441 S302 122.5(5) . . ?
C446 C441 S302 117.5(5) . . ?
C443 C442 C441 120.0 . . ?
C444 C443 C442 120.0 . . ?
C443 C444 C445 120.0 . . ?
C444 C445 C446 120.0 . . ?
C445 C446 C441 120.0 . . ?
C452 C451 C456 120.0 . . ?
C452 C451 S313 120.7(6) . . ?
C456 C451 S313 119.2(6) . . ?
C453 C452 C451 120.0 . . ?
C452 C453 C454 120.0 . . ?
C455 C454 C453 120.0 . . ?
C454 C455 C456 120.0 . . ?
C455 C456 C451 120.0 . . ?
C462 C461 C466 120.0 . . ?
C462 C461 S311 118.0(6) . . ?
C466 C461 S311 122.0(6) . . ?
C461 C462 C463 120.0 . . ?
C462 C463 C464 120.0 . . ?
C465 C464 C463 120.0 . . ?
C466 C465 C464 120.0 . . ?
C465 C466 C461 120.0 . . ?
C472 C471 C476 120.0 . . ?
C472 C471 S304 117.6(6) . . ?
C476 C471 S304 122.4(6) . . ?
C473 C472 C471 120.0 . . ?
C474 C473 C472 120.0 . . ?
C473 C474 C475 120.0 . . ?
C474 C475 C476 120.0 . . ?
C475 C476 C471 120.0 . . ?
C482 C481 C486 120.0 . . ?
C482 C481 S309 119.4(5) . . ?
C486 C481 S309 120.5(5) . . ?
C483 C482 C481 120.0 . . ?
C482 C483 C484 120.0 . . ?
C485 C484 C483 120.0 . . ?
C486 C485 C484 120.0 . . ?
C485 C486 C481 120.0 . . ?
C492 C491 C496 120.0 . . ?
C492 C491 S301 118.5(5) . . ?
C496 C491 S301 121.4(5) . . ?
C491 C492 C493 120.0 . . ?
C494 C493 C492 120.0 . . ?
C493 C494 C495 120.0 . . ?
C494 C495 C496 120.0 . . ?
C495 C496 C491 120.0 . . ?
C502 C501 C506 120.0 . . ?
C502 C501 S310 118.2(5) . . ?
C506 C501 S310 121.7(5) . . ?
C501 C502 C503 120.0 . . ?
C502 C503 C504 120.0 . . ?
C505 C504 C503 120.0 . . ?
C506 C505 C504 120.0 . . ?
C505 C506 C501 120.0 . . ?
C512 C511 C516 120.0 . . ?
C512 C511 S404 118.2(5) . . ?
C516 C511 S404 121.8(5) . . ?
C511 C512 C513 120.0 . . ?
C514 C513 C512 120.0 . . ?
C513 C514 C515 120.0 . . ?
C514 C515 C516 120.0 . . ?
C515 C516 C511 120.0 . . ?
C522 C521 C526 120.0 . . ?
C522 C521 S415 120.3(6) . . ?
C526 C521 S415 119.7(6) . . ?
C523 C522 C521 120.0 . . ?
C522 C523 C524 120.0 . . ?
C525 C524 C523 120.0 . . ?
C526 C525 C524 120.0 . . ?
C525 C526 C521 120.0 . . ?
C532 C531 C536 120.0 . . ?
C532 C531 S403 123.4(6) . . ?
C536 C531 S403 116.6(6) . . ?
C531 C532 C533 120.0 . . ?
C534 C533 C532 120.0 . . ?
C535 C534 C533 120.0 . . ?
C534 C535 C536 120.0 . . ?
C535 C536 C531 120.0 . . ?
C542 C541 C546 120.0 . . ?
C542 C541 S405 121.0(8) . . ?
C546 C541 S405 119.0(8) . . ?
C541 C542 C543 120.0 . . ?
C542 C543 C544 120.0 . . ?
C545 C544 C543 120.0 . . ?
C544 C545 C546 120.0 . . ?
C545 C546 C541 120.0 . . ?
C552 C551 C556 120.0 . . ?
C552 C551 S411 121.7(5) . . ?
C556 C551 S411 118.3(5) . . ?
C553 C552 C551 120.0 . . ?
C552 C553 C554 120.0 . . ?
C555 C554 C553 120.0 . . ?
C554 C555 C556 120.0 . . ?
C555 C556 C551 120.0 . . ?
C562 C561 C566 120.0 . . ?
C562 C561 S402 120.2(6) . . ?
C566 C561 S402 119.6(6) . . ?
C561 C562 C563 120.0 . . ?
C564 C563 C562 120.0 . . ?
C563 C564 C565 120.0 . . ?
C566 C565 C564 120.0 . . ?
C565 C566 C561 120.0 . . ?
C572 C571 C576 120.0 . . ?
C572 C571 S412 117.5(5) . . ?
C576 C571 S412 122.5(5) . . ?
C573 C572 C571 120.0 . . ?
C572 C573 C574 120.0 . . ?
C575 C574 C573 120.0 . . ?
C574 C575 C576 120.0 . . ?
C575 C576 C571 120.0 . . ?
C582 C581 C586 120.0 . . ?
C582 C581 S407 118.5(5) . . ?
C586 C581 S407 121.4(5) . . ?
C581 C582 C583 120.0 . . ?
C584 C583 C582 120.0 . . ?
C585 C584 C583 120.0 . . ?
C584 C585 C586 120.0 . . ?
C585 C586 C581 120.0 . . ?
C592 C591 C596 120.0 . . ?
C592 C591 S408 123.4(5) . . ?
C596 C591 S408 116.6(5) . . ?
C591 C592 C593 120.0 . . ?
C594 C593 C592 120.0 . . ?
C595 C594 C593 120.0 . . ?
C594 C595 C596 120.0 . . ?
C595 C596 C591 120.0 . . ?
C602 C601 C606 120.0 . . ?
C602 C601 S414 104.6(19) . . ?
C606 C601 S414 120.8(19) . . ?
C602 C601 S44' 119.4(18) . . ?
C606 C601 S44' 120.1(18) . . ?
S414 C601 S44' 33.5(5) . . ?
C601 C602 C603 120.0 . . ?
C604 C603 C602 120.0 . . ?
C605 C604 C603 120.0 . . ?
C606 C605 C604 120.0 . . ?
C605 C606 C601 120.0 . . ?
C612 C611 C616 120.0 . . ?
C612 C611 S409 118.1(6) . . ?
C616 C611 S409 121.7(6) . . ?
C613 C612 C611 120.0 . . ?
C614 C613 C612 120.0 . . ?
C615 C614 C613 120.0 . . ?
C614 C615 C616 120.0 . . ?
C615 C616 C611 120.0 . . ?
C622 C621 C626 120.0 . . ?
C622 C621 S406 118.2(6) . . ?
C626 C621 S406 121.6(6) . . ?
C621 C622 C623 120.0 . . ?
C622 C623 C624 120.0 . . ?
C625 C624 C623 120.0 . . ?
C626 C625 C624 120.0 . . ?
C625 C626 C621 120.0 . . ?
S43' C631 C632 111(3) . . ?
S43' C631 C636 129(3) . . ?
C632 C631 C636 120.0 . . ?
S43' C631 S413 35.5(8) . . ?
C632 C631 S413 145(2) . . ?
C636 C631 S413 94(2) . . ?
C633 C632 C631 120.0 . . ?
C632 C633 C634 120.0 . . ?
C635 C634 C633 120.0 . . ?
C634 C635 C636 120.0 . . ?
C635 C636 C631 120.0 . . ?
C635 C636 S413 168.0(14) . . ?
C631 C636 S413 49.4(15) . . ?
C642 C641 C646 120.0 . . ?
C642 C641 S401 134.3(14) . . ?
C646 C641 S401 104.9(14) . . ?
C643 C642 C641 120.0 . . ?
C642 C643 C644 120.0 . . ?
C645 C644 C643 120.0 . . ?
C646 C645 C644 120.0 . . ?
C645 C646 C641 120.0 . . ?
S413 S43' C631 93.2(16) . . ?
S413 S43' Cd46 78.3(8) . . ?
C631 S43' Cd46 127.9(12) . . ?
S413 S43' Cd47 66.7(7) . . ?
C631 S43' Cd47 115.2(11) . . ?
Cd46 S43' Cd47 108.1(5) . . ?
C601 S44' Cd41 108.8(9) . . ?
C601 S44' Cd47 108.5(8) . . ?
Cd41 S44' Cd47 108.1(2) . . ?

loop_
_geom_bond_atom_site_label_1
_geom_bond_atom_site_label_2
_geom_bond_distance
_geom_bond_site_symmetry_2
_geom_bond_publ_flag
Cd8 S112 2.508(3) . ?
Cd8 S114 2.508(3) . ?
Cd8 S107 2.553(3) . ?
Cd8 S111 2.559(3) . ?
Cd11 S102 2.496(4) . ?
Cd11 S109 2.504(4) . ?
Cd11 S112 2.529(3) . ?
Cd11 S101 2.557(3) . ?
Cd12 S113 2.450(4) . ?
Cd12 S103 2.589(3) . ?
Cd12 S105 2.592(4) . ?
Cd12 S102 2.595(4) . ?
Cd13 N11 2.274(9) . ?
Cd13 S104 2.505(3) . ?
Cd13 S107 2.538(4) . ?
Cd13 S101 2.540(4) . ?
Cd14 N12 2.280(10) . ?
Cd14 S106 2.507(3) . ?
Cd14 S108 2.547(3) . ?
Cd14 S111 2.557(3) . ?
Cd15 S110 2.512(3) . ?
Cd15 S103 2.517(4) . ?
Cd15 S112 2.530(3) . ?
Cd15 S106 2.564(3) . ?
Cd16 S115 2.454(4) . ?
Cd16 S110 2.576(4) . ?
Cd16 S109 2.583(3) . ?
Cd16 S114 2.592(3) . ?
Cd17 S105 2.504(4) . ?
Cd17 S108 2.518(3) . ?
Cd17 S112 2.520(3) . ?
Cd17 S104 2.563(3) . ?
Cd21 S217 2.459(6) . ?
Cd21 S201 2.573(4) . ?
Cd21 S213 2.587(5) . ?
Cd21 S216 2.621(4) . ?
Cd22 N22 2.287(10) . ?
Cd22 S204 2.496(4) . ?
Cd22 S207 2.530(4) . ?
Cd22 S205 2.553(3) . ?
Cd23 S206 2.443(4) . ?
Cd23 S209 2.569(4) . ?
Cd23 S203 2.576(3) . ?
Cd23 S210 2.640(3) . ?
Cd24 S203 2.509(4) . ?
Cd24 S213 2.511(4) . ?
Cd24 S211 2.530(3) . ?
Cd24 S204 2.588(4) . ?
Cd25 N21 2.314(10) . ?
Cd25 S202 2.519(4) . ?
Cd25 S208 2.530(3) . ?
Cd25 S214 2.537(4) . ?
Cd26 S216 2.494(4) . ?
Cd26 S209 2.527(4) . ?
Cd26 S211 2.553(3) . ?
Cd26 S214 2.556(4) . ?
Cd27 S201 2.520(4) . ?
Cd27 S211 2.524(3) . ?
Cd27 S207 2.551(4) . ?
Cd27 S202 2.569(3) . ?
Cd28 S210 2.516(3) . ?
Cd28 S211 2.528(3) . ?
Cd28 S205 2.548(3) . ?
Cd28 S208 2.554(3) . ?
Cd31 N32 2.270(10) . ?
Cd31 S304 2.519(4) . ?
Cd31 S310 2.537(3) . ?
Cd31 S305 2.550(3) . ?
Cd32 S306 2.505(3) . ?
Cd32 S312 2.521(3) . ?
Cd32 S308 2.534(3) . ?
Cd32 S310 2.538(3) . ?
Cd33 S215 2.463(4) . ?
Cd33 S301 2.579(3) . ?
Cd33 S306 2.590(3) . ?
Cd33 S314 2.596(3) . ?
Cd34 S312 2.511(3) . ?
Cd34 S301 2.524(3) . ?
Cd34 S309 2.525(3) . ?
Cd34 S302 2.553(3) . ?
Cd35 S314 2.502(3) . ?
Cd35 S313 2.513(3) . ?
Cd35 S312 2.547(3) . ?
Cd35 S304 2.572(3) . ?
Cd36 S311 2.450(3) . ?
Cd36 S309 2.539(3) . ?
Cd36 S307 2.606(3) . ?
Cd36 S313 2.619(3) . ?
Cd37 S307 2.503(3) . ?
Cd37 S312 2.524(3) . ?
Cd37 S305 2.535(3) . ?
Cd37 S303 2.553(3) . ?
Cd38 N31 2.261(9) . ?
Cd38 S303 2.522(3) . ?
Cd38 S302 2.546(3) . ?
Cd38 S308 2.554(3) . ?
Cd40 S407 2.492(3) . ?
Cd40 S402 2.533(3) . ?
Cd40 S410 2.542(3) . ?
Cd40 S408 2.545(3) . ?
Cd41 S414 2.618(7) . ?
Cd41 S44' 2.438(7) . ?
Cd41 S409 2.507(3) . ?
Cd41 S410 2.522(3) . ?
Cd41 S412 2.565(3) . ?
Cd42 N42 2.295(11) . ?
Cd42 S408 2.507(3) . ?
Cd42 S406 2.528(3) . ?
Cd42 S403 2.541(3) . ?
Cd43 N41 2.259(9) . ?
Cd43 S412 2.521(3) . ?
Cd43 S405 2.530(3) . ?
Cd43 S402 2.557(3) . ?
Cd44 S404 2.509(3) . ?
Cd44 S410 2.527(3) . ?
Cd44 S403 2.547(3) . ?
Cd44 S405 2.550(3) . ?
Cd45 S415 2.459(4) . ?
Cd45 S411 2.558(3) . ?
Cd45 S407 2.589(4) . ?
Cd45 S409 2.607(3) . ?
Cd46 S413 2.531(5) . ?
Cd46 S411 2.531(3) . ?
Cd46 S410 2.538(3) . ?
Cd46 S406 2.544(3) . ?
Cd46 S43' 2.531(12) . ?
Cd47 S401 2.452(4) . ?
Cd47 S414 2.613(7) . ?
Cd47 S413 2.523(6) . ?
Cd47 S44' 2.557(7) . ?
Cd47 S404 2.593(4) . ?
Cd47 S43' 2.748(12) . ?
S101 C161 1.791(7) . ?
S102 C121 1.748(10) . ?
S103 C151 1.803(7) . ?
S104 C141 1.779(9) . ?
S105 C231 1.754(11) . ?
S106 C191 1.789(8) . ?
S107 C181 1.770(9) . ?
S108 C131 1.776(8) . ?
S109 C111 1.791(7) . ?
S110 C201 1.782(9) . ?
S111 C211 1.777(8) . ?
S113 C101 1.723(11) . ?
S114 C171 1.784(8) . ?
S115 C221 1.790(9) . ?
S201 C361 1.764(14) . ?
S202 C331 1.783(9) . ?
S203 C281 1.799(8) . ?
S204 C291 1.773(10) . ?
S205 C321 1.789(7) . ?
S206 C251 1.792(7) . ?
S207 C341 1.801(10) . ?
S208 C241 1.805(7) . ?
S209 C261 1.785(7) . ?
S210 C271 1.799(7) . ?
S213 C301 1.798(10) . ?
S214 C311 1.775(8) . ?
S215 C401 1.795(8) . ?
S216 C351 1.810(9) . ?
S301 C491 1.786(7) . ?
S302 C441 1.785(7) . ?
S303 C371 1.789(6) . ?
S304 C471 1.767(8) . ?
S305 C391 1.789(7) . ?
S306 C421 1.786(7) . ?
S307 C381 1.800(7) . ?
S308 C431 1.800(7) . ?
S309 C481 1.802(6) . ?
S310 C501 1.794(6) . ?
S311 C461 1.775(8) . ?
S313 C451 1.772(8) . ?
S314 C411 1.822(9) . ?
S401 C641 1.761(15) . ?
S402 C561 1.807(8) . ?
S403 C531 1.789(8) . ?
S404 C511 1.779(7) . ?
S405 C541 1.777(10) . ?
S406 C621 1.787(8) . ?
S407 C581 1.789(7) . ?
S408 C591 1.787(6) . ?
S409 C611 1.775(8) . ?
S411 C551 1.781(7) . ?
S412 C571 1.796(7) . ?
S413 S43' 1.031(13) . ?
S413 C631 1.77(2) . ?
S413 C636 2.33(3) . ?
S414 C601 1.313(18) . ?
S415 C521 1.779(8) . ?
N11 C11 1.333(15) . ?
N11 C15 1.353(16) . ?
N12 C25 1.346(15) . ?
N12 C21 1.358(16) . ?
N21 C35 1.324(15) . ?
N21 C31 1.348(16) . ?
N22 C41 1.360(15) . ?
N22 C45 1.348(16) . ?
N31 C51 1.355(15) . ?
N31 C55 1.368(16) . ?
N32 C65 1.347(15) . ?
N32 C61 1.336(15) . ?
N41 C71 1.348(15) . ?
N41 C75 1.342(15) . ?
N42 C81 1.346(16) . ?
N42 C85 1.343(16) . ?
O11 C13 1.368(14) . ?
O11 C16 1.467(14) . ?
O12 C23 1.371(13) . ?
O12 C26 1.448(13) . ?
O21 C33 1.364(14) . ?
O21 C36 1.462(14) . ?
O22 C43 1.387(14) . ?
O22 C46 1.453(14) . ?
O31 C53 1.353(13) . ?
O31 C56 1.451(14) . ?
O32 C63 1.372(14) . ?
O32 C66 1.453(14) . ?
O41 C73 1.352(13) . ?
O41 C76 1.464(14) . ?
O42 C83 1.355(13) . ?
O42 C86 1.452(14) . ?
C1 C56 1.518(16) . ?
C1 C36 1.521(16) . ?
C1 C86 1.543(16) 2_961 ?
C1 C26 1.565(16) . ?
C2 C76 1.531(17) . ?
C2 C66 1.539(17) 2_871 ?
C2 C16 1.549(17) . ?
C2 C46 1.551(17) . ?
C11 C12 1.398(17) . ?
C12 C13 1.362(17) . ?
C13 C14 1.414(17) . ?
C14 C15 1.413(18) . ?
C21 C22 1.405(17) . ?
C22 C23 1.393(16) . ?
C23 C24 1.370(16) . ?
C24 C25 1.410(17) . ?
C31 C32 1.400(18) . ?
C32 C33 1.407(17) . ?
C33 C34 1.357(17) . ?
C34 C35 1.420(17) . ?
C41 C42 1.398(17) . ?
C42 C43 1.418(16) . ?
C43 C44 1.391(17) . ?
C44 C45 1.386(17) . ?
C51 C52 1.373(16) . ?
C52 C53 1.388(16) . ?
C53 C54 1.411(16) . ?
C54 C55 1.395(17) . ?
C61 C62 1.397(17) . ?
C62 C63 1.401(17) . ?
C63 C64 1.376(16) . ?
C64 C65 1.401(16) . ?
C66 C2 1.539(17) 2_871 ?
C71 C72 1.409(17) . ?
C72 C73 1.366(16) . ?
C73 C74 1.418(17) . ?
C74 C75 1.396(17) . ?
C81 C82 1.392(17) . ?
C82 C83 1.413(17) . ?
C83 C84 1.389(17) . ?
C84 C85 1.415(18) . ?
C86 C1 1.543(16) 2_961 ?
C101 C102 1.3900 . ?
C101 C106 1.3900 . ?
C102 C103 1.3900 . ?
C103 C104 1.3900 . ?
C104 C105 1.3900 . ?
C105 C106 1.3900 . ?
C111 C112 1.3900 . ?
C111 C116 1.3900 . ?
C112 C113 1.3900 . ?
C113 C114 1.3900 . ?
C114 C115 1.3900 . ?
C115 C116 1.3900 . ?
C121 C122 1.3900 . ?
C121 C126 1.3900 . ?
C122 C123 1.3900 . ?
C123 C124 1.3900 . ?
C124 C125 1.3900 . ?
C125 C126 1.3900 . ?
C131 C132 1.3900 . ?
C131 C136 1.3900 . ?
C132 C133 1.3900 . ?
C133 C134 1.3900 . ?
C134 C135 1.3900 . ?
C135 C136 1.3900 . ?
C141 C142 1.3900 . ?
C141 C146 1.3900 . ?
C142 C143 1.3900 . ?
C143 C144 1.3900 . ?
C144 C145 1.3900 . ?
C145 C146 1.3900 . ?
C151 C152 1.3900 . ?
C151 C156 1.3900 . ?
C152 C153 1.3900 . ?
C153 C154 1.3900 . ?
C154 C155 1.3900 . ?
C155 C156 1.3900 . ?
C161 C162 1.3900 . ?
C161 C166 1.3900 . ?
C162 C163 1.3900 . ?
C163 C164 1.3900 . ?
C164 C165 1.3900 . ?
C165 C166 1.3900 . ?
C171 C172 1.3900 . ?
C171 C176 1.3900 . ?
C172 C173 1.3900 . ?
C173 C174 1.3900 . ?
C174 C175 1.3900 . ?
C175 C176 1.3900 . ?
C181 C182 1.3900 . ?
C181 C186 1.3900 . ?
C182 C183 1.3900 . ?
C183 C184 1.3900 . ?
C184 C185 1.3900 . ?
C185 C186 1.3900 . ?
C191 C192 1.3900 . ?
C191 C196 1.3900 . ?
C192 C193 1.3900 . ?
C193 C194 1.3900 . ?
C194 C195 1.3900 . ?
C195 C196 1.3900 . ?
C201 C202 1.3900 . ?
C201 C206 1.3900 . ?
C202 C203 1.3900 . ?
C203 C204 1.3900 . ?
C204 C205 1.3900 . ?
C205 C206 1.3900 . ?
C211 C212 1.3900 . ?
C211 C216 1.3900 . ?
C212 C213 1.3900 . ?
C213 C214 1.3900 . ?
C214 C215 1.3900 . ?
C215 C216 1.3900 . ?
C221 C222 1.3900 . ?
C221 C226 1.3900 . ?
C222 C223 1.3900 . ?
C223 C224 1.3900 . ?
C224 C225 1.3900 . ?
C225 C226 1.3900 . ?
C231 C232 1.3900 . ?
C231 C236 1.3900 . ?
C232 C233 1.3900 . ?
C233 C234 1.3900 . ?
C234 C235 1.3900 . ?
C235 C236 1.3900 . ?
C241 C242 1.3900 . ?
C241 C246 1.3900 . ?
C242 C243 1.3900 . ?
C243 C244 1.3900 . ?
C244 C245 1.3900 . ?
C245 C246 1.3900 . ?
C251 C252 1.3900 . ?
C251 C256 1.3900 . ?
C252 C253 1.3900 . ?
C253 C254 1.3900 . ?
C254 C255 1.3900 . ?
C255 C256 1.3900 . ?
C261 C262 1.3900 . ?
C261 C266 1.3900 . ?
C262 C263 1.3900 . ?
C263 C264 1.3900 . ?
C264 C265 1.3900 . ?
C265 C266 1.3900 . ?
C271 C272 1.3900 . ?
C271 C276 1.3900 . ?
C272 C273 1.3900 . ?
C273 C274 1.3900 . ?
C274 C275 1.3900 . ?
C275 C276 1.3900 . ?
C281 C282 1.3900 . ?
C281 C286 1.3900 . ?
C282 C283 1.3900 . ?
C283 C284 1.3900 . ?
C284 C285 1.3900 . ?
C285 C286 1.3900 . ?
C291 C292 1.3900 . ?
C291 C296 1.3900 . ?
C292 C293 1.3900 . ?
C293 C294 1.3900 . ?
C294 C295 1.3900 . ?
C295 C296 1.3900 . ?
C301 C302 1.3900 . ?
C301 C306 1.3900 . ?
C302 C303 1.3900 . ?
C303 C304 1.3900 . ?
C304 C305 1.3900 . ?
C305 C306 1.3900 . ?
C311 C312 1.3900 . ?
C311 C316 1.3900 . ?
C312 C313 1.3900 . ?
C313 C314 1.3900 . ?
C314 C315 1.3900 . ?
C315 C316 1.3900 . ?
C321 C322 1.3900 . ?
C321 C326 1.3900 . ?
C322 C323 1.3900 . ?
C323 C324 1.3900 . ?
C324 C325 1.3900 . ?
C325 C326 1.3900 . ?
C331 C332 1.3900 . ?
C331 C336 1.3900 . ?
C332 C333 1.3900 . ?
C333 C334 1.3900 . ?
C334 C335 1.3900 . ?
C335 C336 1.3900 . ?
C341 C342 1.3900 . ?
C341 C346 1.3900 . ?
C342 C343 1.3900 . ?
C343 C344 1.3900 . ?
C344 C345 1.3900 . ?
C345 C346 1.3900 . ?
C351 C352 1.3900 . ?
C351 C356 1.3900 . ?
C352 C353 1.3900 . ?
C353 C354 1.3900 . ?
C354 C355 1.3900 . ?
C355 C356 1.3900 . ?
C361 C362 1.3900 . ?
C361 C366 1.3900 . ?
C362 C363 1.3900 . ?
C363 C364 1.3900 . ?
C364 C365 1.3900 . ?
C365 C366 1.3900 . ?
C371 C372 1.3900 . ?
C371 C376 1.3900 . ?
C372 C373 1.3900 . ?
C373 C374 1.3900 . ?
C374 C375 1.3900 . ?
C375 C376 1.3900 . ?
C381 C382 1.3900 . ?
C381 C386 1.3900 . ?
C382 C383 1.3900 . ?
C383 C384 1.3900 . ?
C384 C385 1.3900 . ?
C385 C386 1.3900 . ?
C391 C392 1.3900 . ?
C391 C396 1.3900 . ?
C392 C393 1.3900 . ?
C393 C394 1.3900 . ?
C394 C395 1.3900 . ?
C395 C396 1.3900 . ?
C401 C402 1.3900 . ?
C401 C406 1.3900 . ?
C402 C403 1.3900 . ?
C403 C404 1.3900 . ?
C404 C405 1.3900 . ?
C405 C406 1.3900 . ?
C411 C412 1.3900 . ?
C411 C416 1.3900 . ?
C412 C413 1.3900 . ?
C413 C414 1.3900 . ?
C414 C415 1.3900 . ?
C415 C416 1.3900 . ?
C421 C422 1.3900 . ?
C421 C426 1.3900 . ?
C422 C423 1.3900 . ?
C423 C424 1.3900 . ?
C424 C425 1.3900 . ?
C425 C426 1.3900 . ?
C431 C432 1.3900 . ?
C431 C436 1.3900 . ?
C432 C433 1.3900 . ?
C433 C434 1.3900 . ?
C434 C435 1.3900 . ?
C435 C436 1.3900 . ?
C441 C442 1.3900 . ?
C441 C446 1.3900 . ?
C442 C443 1.3900 . ?
C443 C444 1.3900 . ?
C444 C445 1.3900 . ?
C445 C446 1.3900 . ?
C451 C452 1.3900 . ?
C451 C456 1.3900 . ?
C452 C453 1.3900 . ?
C453 C454 1.3900 . ?
C454 C455 1.3900 . ?
C455 C456 1.3900 . ?
C461 C462 1.3900 . ?
C461 C466 1.3900 . ?
C462 C463 1.3900 . ?
C463 C464 1.3900 . ?
C464 C465 1.3900 . ?
C465 C466 1.3900 . ?
C471 C472 1.3900 . ?
C471 C476 1.3900 . ?
C472 C473 1.3900 . ?
C473 C474 1.3900 . ?
C474 C475 1.3900 . ?
C475 C476 1.3900 . ?
C481 C482 1.3900 . ?
C481 C486 1.3900 . ?
C482 C483 1.3900 . ?
C483 C484 1.3900 . ?
C484 C485 1.3900 . ?
C485 C486 1.3900 . ?
C491 C492 1.3900 . ?
C491 C496 1.3900 . ?
C492 C493 1.3900 . ?
C493 C494 1.3900 . ?
C494 C495 1.3900 . ?
C495 C496 1.3900 . ?
C501 C502 1.3900 . ?
C501 C506 1.3900 . ?
C502 C503 1.3900 . ?
C503 C504 1.3900 . ?
C504 C505 1.3900 . ?
C505 C506 1.3900 . ?
C511 C512 1.3900 . ?
C511 C516 1.3900 . ?
C512 C513 1.3900 . ?
C513 C514 1.3900 . ?
C514 C515 1.3900 . ?
C515 C516 1.3900 . ?
C521 C522 1.3900 . ?
C521 C526 1.3900 . ?
C522 C523 1.3900 . ?
C523 C524 1.3900 . ?
C524 C525 1.3900 . ?
C525 C526 1.3900 . ?
C531 C532 1.3900 . ?
C531 C536 1.3900 . ?
C532 C533 1.3900 . ?
C533 C534 1.3900 . ?
C534 C535 1.3900 . ?
C535 C536 1.3900 . ?
C541 C542 1.3900 . ?
C541 C546 1.3900 . ?
C542 C543 1.3900 . ?
C543 C544 1.3900 . ?
C544 C545 1.3900 . ?
C545 C546 1.3900 . ?
C551 C552 1.3900 . ?
C551 C556 1.3900 . ?
C552 C553 1.3900 . ?
C553 C554 1.3900 . ?
C554 C555 1.3900 . ?
C555 C556 1.3900 . ?
C561 C562 1.3900 . ?
C561 C566 1.3900 . ?
C562 C563 1.3900 . ?
C563 C564 1.3900 . ?
C564 C565 1.3900 . ?
C565 C566 1.3900 . ?
C571 C572 1.3900 . ?
C571 C576 1.3900 . ?
C572 C573 1.3900 . ?
C573 C574 1.3900 . ?
C574 C575 1.3900 . ?
C575 C576 1.3900 . ?
C581 C582 1.3900 . ?
C581 C586 1.3900 . ?
C582 C583 1.3900 . ?
C583 C584 1.3900 . ?
C584 C585 1.3900 . ?
C585 C586 1.3900 . ?
C591 C592 1.3900 . ?
C591 C596 1.3900 . ?
C592 C593 1.3900 . ?
C593 C594 1.3900 . ?
C594 C595 1.3900 . ?
C595 C596 1.3900 . ?
C601 C602 1.3900 . ?
C601 C606 1.3900 . ?
C601 S44' 1.875(17) . ?
C602 C603 1.3900 . ?
C603 C604 1.3900 . ?
C604 C605 1.3900 . ?
C605 C606 1.3900 . ?
C611 C612 1.3900 . ?
C611 C616 1.3900 . ?
C612 C613 1.3900 . ?
C613 C614 1.3900 . ?
C614 C615 1.3900 . ?
C615 C616 1.3900 . ?
C621 C622 1.3900 . ?
C621 C626 1.3900 . ?
C622 C623 1.3900 . ?
C623 C624 1.3900 . ?
C624 C625 1.3900 . ?
C625 C626 1.3900 . ?
C631 S43' 1.38(2) . ?
C631 C632 1.3900 . ?
C631 C636 1.3900 . ?
C632 C633 1.3900 . ?
C633 C634 1.3900 . ?
C634 C635 1.3900 . ?
C635 C636 1.3900 . ?
C641 C642 1.3900 . ?
C641 C646 1.3900 . ?
C642 C643 1.3900 . ?
C643 C644 1.3900 . ?
C644 C645 1.3900 . ?
C645 C646 1.3900 . ?
